data_7034530
loop_
_publ_author_name
'Mikata, Yuji'
'Nodomi, Yuki'
'Ohnishi, Risa'
'Kizu, Asako'
'Konno, Hideo'

_publ_section_title
;
 Tris(8-methoxy-2-quinolylmethyl)amine (8-MeOTQA) as a highly fluorescent
 Zn(2+) probe prepared by convenient C3-symmetric tripodal amine
 synthesis.
;
_journal_issue 17
_journal_name_full 'Dalton transactions (Cambridge, England : 2003)'
_journal_page_first 8021
_journal_page_last 8030
_journal_paper_doi 10.1039/c5dt00514k
_journal_volume 44
_journal_year 2015
_chemical_formula_moiety 'C30 H39 N'
_chemical_formula_sum 'C30 H39 N'
_chemical_formula_weight 413.64
_space_group_crystal_system monoclinic
_space_group_IT_number 14
_space_group_name_Hall '-P 2ybc'
_space_group_name_H-M_alt 'P 1 21/c 1'
_symmetry_space_group_name_Hall '-P 2ybc'
_symmetry_space_group_name_H-M 'P 1 21/c 1'
_atom_sites_solution_hydrogens geom
_atom_sites_solution_primary direct
_atom_sites_solution_secondary difmap
_audit_update_record
;
2014-08-04 deposited with the CCDC.
2015-03-23 downloaded from the CCDC.
;
_cell_angle_alpha 90.0000
_cell_angle_beta 95.006(2)
_cell_angle_gamma 90.0000
_cell_formula_units_Z 8
_cell_length_a 10.2132(4)
_cell_length_b 30.9988(11)
_cell_length_c 16.2427(6)
_cell_measurement_reflns_used 7404
_cell_measurement_temperature 153
_cell_measurement_theta_max 27.51
_cell_measurement_theta_min 3.01
_cell_volume 5122.8(3)
_computing_cell_refinement CrystalClear
_computing_data_collection 'CrystalClear (Rigaku/MSC Inc., 2006)'
_computing_data_reduction CrystalClear
_computing_molecular_graphics 'CrystalStructure 4.1'
_computing_publication_material 'CrystalStructure 4.1 (Rigaku, 2014)'
_computing_structure_refinement 'SHELXL97 (Sheldrick, 2008)'
_computing_structure_solution 'SIR92 (Altomare, et al., 1994)'
_diffrn_ambient_temperature 153
_diffrn_detector_area_resol_mean 7.314
_diffrn_measured_fraction_theta_full 0.992
_diffrn_measured_fraction_theta_max 0.992
_diffrn_measurement_device_type 'Rigaku Mercury70'
_diffrn_measurement_method \w
_diffrn_radiation_type 'Mo K\a'
_diffrn_radiation_wavelength 0.71070
_diffrn_reflns_av_R_equivalents 0.0450
_diffrn_reflns_Laue_measured_fraction_full 0.000
_diffrn_reflns_Laue_measured_fraction_max 0.000
_diffrn_reflns_limit_h_max 13
_diffrn_reflns_limit_h_min -12
_diffrn_reflns_limit_k_max 40
_diffrn_reflns_limit_k_min -40
_diffrn_reflns_limit_l_max 20
_diffrn_reflns_limit_l_min -21
_diffrn_reflns_number 50925
_diffrn_reflns_point_group_measured_fraction_full 0.000
_diffrn_reflns_point_group_measured_fraction_max 0.000
_diffrn_reflns_theta_full 27.480
_diffrn_reflns_theta_max 27.480
_diffrn_reflns_theta_min 3.007
_diffrn_standards_number 0
_exptl_absorpt_coefficient_mu 0.061
_exptl_absorpt_correction_T_max 0.993
_exptl_absorpt_correction_T_min 0.862
_exptl_absorpt_correction_type multi-scan
_exptl_absorpt_process_details 'REQAB (Rigaku, 1998)'
_exptl_crystal_colour colorless
_exptl_crystal_density_diffrn 1.073
_exptl_crystal_density_method 'not measured'
_exptl_crystal_description unknown
_exptl_crystal_F_000 1808.00
_exptl_crystal_size_max 0.500
_exptl_crystal_size_mid 0.200
_exptl_crystal_size_min 0.120
_refine_diff_density_max 0.19
_refine_diff_density_min -0.21
_refine_ls_extinction_method none
_refine_ls_goodness_of_fit_ref 1.096
_refine_ls_hydrogen_treatment mixed
_refine_ls_number_parameters 793
_refine_ls_number_reflns 11658
_refine_ls_number_restraints 0
_refine_ls_R_factor_all 0.1021
_refine_ls_R_factor_gt 0.0685
_refine_ls_shift/su_max 0.001
_refine_ls_structure_factor_coef Fsqd
_refine_ls_weighting_details 'w = 1/[\s^2^(Fo^2^)+(0.0574P)^2^+1.6528P] where P=(Fo^2^+2Fc^2^)/3'
_refine_ls_weighting_scheme calc
_refine_ls_wR_factor_gt 0.1480
_refine_ls_wR_factor_ref 0.1693
_reflns_number_gt 8047
_reflns_number_total 11658
_reflns_threshold_expression F^2^>2.0\s(F^2^)
_cod_data_source_file c5dt00514k2.cif
_cod_data_source_block 2,4,6-triMeTBA-140614-55
_cod_depositor_comments 'Adding full bibliography for 7034530--7034536.cif.'
_cod_database_code 7034530

loop_
_symmetry_equiv_pos_site_id
_space_group_symop_operation_xyz
1 +X,+Y,+Z
2 -X,1/2+Y,1/2-Z
3 -X,-Y,-Z
4 +X,1/2-Y,1/2+Z

loop_
_atom_site_label
_atom_site_type_symbol
_atom_site_fract_x
_atom_site_fract_y
_atom_site_fract_z
_atom_site_U_iso_or_equiv
_atom_site_adp_type
_atom_site_occupancy
_atom_site_site_symmetry_multiplicity
_atom_site_calc_flag
_atom_site_refinement_flags
N1 N 1.18448(15) 0.11727(5) 0.16374(10) 0.0391(4) Uani 1 4 d .
N2 N 0.80778(16) 0.08714(5) 0.55531(10) 0.0419(4) Uani 1 4 d .
C1 C 1.3178(2) 0.13208(7) 0.19319(13) 0.0422(4) Uani 1 4 d .
C2 C 1.40011(19) 0.14475(6) 0.12397(12) 0.0400(4) Uani 1 4 d .
C3 C 1.50702(19) 0.11930(6) 0.10384(12) 0.0413(4) Uani 1 4 d .
C4 C 1.5862(2) 0.13402(7) 0.04448(13) 0.0475(5) Uani 1 4 d .
C5 C 1.5632(2) 0.17278(7) 0.00376(14) 0.0530(5) Uani 1 4 d .
C6 C 1.4551(2) 0.19703(7) 0.02254(14) 0.0525(5) Uani 1 4 d .
C7 C 1.3745(2) 0.18389(6) 0.08221(13) 0.0447(5) Uani 1 4 d .
C8 C 1.5409(2) 0.07677(7) 0.14527(16) 0.0484(5) Uani 1 4 d .
C9 C 1.6526(4) 0.18871(11) -0.0588(2) 0.0775(9) Uani 1 4 d .
C10 C 1.2630(2) 0.21297(7) 0.10202(16) 0.0571(6) Uani 1 4 d .
C11 C 1.1023(2) 0.11369(7) 0.23383(13) 0.0433(4) Uani 1 4 d .
C12 C 1.07212(19) 0.15691(6) 0.27079(12) 0.0415(4) Uani 1 4 d .
C13 C 0.9856(2) 0.18524(7) 0.22606(13) 0.0479(5) Uani 1 4 d .
C14 C 0.9606(3) 0.22534(7) 0.25958(16) 0.0582(6) Uani 1 4 d .
C15 C 1.0196(3) 0.23814(8) 0.33565(17) 0.0634(6) Uani 1 4 d .
C16 C 1.1024(3) 0.20960(8) 0.37971(15) 0.0567(6) Uani 1 4 d .
C17 C 1.1292(2) 0.16886(7) 0.34922(13) 0.0466(5) Uani 1 4 d .
C18 C 0.9171(2) 0.17279(8) 0.14321(14) 0.0601(6) Uani 1 4 d .
C19 C 0.9937(4) 0.28250(9) 0.3696(2) 0.0961(10) Uani 1 4 d .
C20 C 1.2172(3) 0.13896(9) 0.40229(15) 0.0558(6) Uani 1 4 d .
C21 C 1.1922(2) 0.07479(6) 0.12302(13) 0.0412(4) Uani 1 4 d .
C22 C 1.06075(19) 0.06034(6) 0.08261(11) 0.0386(4) Uani 1 4 d .
C23 C 1.0101(2) 0.08002(6) 0.00843(12) 0.0414(4) Uani 1 4 d .
C24 C 0.8881(2) 0.06756(6) -0.02804(13) 0.0444(5) Uani 1 4 d .
C25 C 0.8149(2) 0.03523(6) 0.00540(12) 0.0426(4) Uani 1 4 d .
C26 C 0.8685(2) 0.01531(6) 0.07691(12) 0.0419(4) Uani 1 4 d .
C27 C 0.98883(19) 0.02727(6) 0.11661(11) 0.0396(4) Uani 1 4 d .
C28 C 1.0888(2) 0.11326(7) -0.03412(14) 0.0548(5) Uani 1 4 d .
C29 C 0.6844(2) 0.02126(9) -0.03560(16) 0.0536(5) Uani 1 4 d .
C30 C 1.0383(3) 0.00294(8) 0.19380(14) 0.0494(5) Uani 1 4 d .
C31 C 0.9325(2) 0.09533(7) 0.51824(13) 0.0434(4) Uani 1 4 d .
C32 C 1.03302(19) 0.11789(6) 0.57634(12) 0.0414(4) Uani 1 4 d .
C33 C 1.1454(2) 0.09637(7) 0.61137(13) 0.0461(5) Uani 1 4 d .
C34 C 1.2360(2) 0.11848(8) 0.66449(15) 0.0542(6) Uani 1 4 d .
C35 C 1.2179(2) 0.16133(8) 0.68504(15) 0.0592(6) Uani 1 4 d .
C36 C 1.1084(2) 0.18237(8) 0.64856(15) 0.0539(5) Uani 1 4 d .
C37 C 1.0163(2) 0.16189(7) 0.59393(13) 0.0459(5) Uani 1 4 d .
C38 C 1.1743(3) 0.04973(9) 0.59228(19) 0.0603(6) Uani 1 4 d .
C39 C 1.3160(3) 0.18431(10) 0.7447(2) 0.0903(10) Uani 1 4 d .
C40 C 0.9022(2) 0.18731(7) 0.55362(15) 0.0534(5) Uani 1 4 d .
C41 C 0.7037(2) 0.07395(7) 0.49147(13) 0.0457(5) Uani 1 4 d .
C42 C 0.66504(19) 0.11049(6) 0.43228(12) 0.0426(4) Uani 1 4 d .
C43 C 0.5864(2) 0.14396(7) 0.45853(13) 0.0482(5) Uani 1 4 d .
C44 C 0.5569(2) 0.17880(7) 0.40600(14) 0.0519(5) Uani 1 4 d .
C45 C 0.6024(2) 0.18136(7) 0.32790(14) 0.0518(5) Uani 1 4 d .
C46 C 0.6767(2) 0.14751(7) 0.30232(13) 0.0481(5) Uani 1 4 d .
C47 C 0.7090(2) 0.11185(7) 0.35253(12) 0.0439(5) Uani 1 4 d .
C48 C 0.5321(3) 0.14282(11) 0.54201(16) 0.0641(7) Uani 1 4 d .
C49 C 0.5727(4) 0.21987(9) 0.2728(2) 0.0686(7) Uani 1 4 d .
C50 C 0.7912(3) 0.07676(8) 0.31898(16) 0.0538(5) Uani 1 4 d .
C51 C 0.8255(2) 0.05385(7) 0.62049(13) 0.0452(5) Uani 1 4 d .
C52 C 0.7119(2) 0.05220(7) 0.67359(13) 0.0481(5) Uani 1 4 d .
C53 C 0.6220(2) 0.01783(8) 0.66839(15) 0.0585(6) Uani 1 4 d .
C54 C 0.5199(3) 0.01802(10) 0.71863(19) 0.0716(8) Uani 1 4 d .
C55 C 0.5021(2) 0.05087(11) 0.77376(18) 0.0727(8) Uani 1 4 d .
C56 C 0.5930(2) 0.08468(10) 0.77964(16) 0.0630(7) Uani 1 4 d .
C57 C 0.6979(2) 0.08559(7) 0.73019(13) 0.0495(5) Uani 1 4 d .
C58 C 0.6345(4) -0.02017(9) 0.6111(2) 0.0796(9) Uani 1 4 d .
C59 C 0.3912(3) 0.05029(13) 0.8294(2) 0.1064(13) Uani 1 4 d .
C60 C 0.7956(3) 0.12184(9) 0.74125(17) 0.0591(6) Uani 1 4 d .
H1 H 1.3060(19) 0.1579(7) 0.2326(13) 0.047(6) Uiso 1 4 d .
H2 H 1.365(2) 0.1088(7) 0.2315(13) 0.051(6) Uiso 1 4 d .
H3 H 1.664(2) 0.1163(7) 0.0331(13) 0.049(6) Uiso 1 4 d .
H4 H 1.430(2) 0.2256(8) -0.0072(14) 0.059(6) Uiso 1 4 d .
H5 H 1.625(3) 0.0661(8) 0.1275(16) 0.074(8) Uiso 1 4 d .
H6 H 1.549(2) 0.0800(8) 0.2064(17) 0.071(8) Uiso 1 4 d .
H7 H 1.473(2) 0.0548(8) 0.1315(14) 0.063(7) Uiso 1 4 d .
H8 H 1.733(4) 0.1690(13) -0.064(2) 0.134(14) Uiso 1 4 d .
H9 H 1.607(4) 0.1877(13) -0.117(3) 0.145(16) Uiso 1 4 d .
H10 H 1.681(3) 0.2165(12) -0.045(2) 0.111(12) Uiso 1 4 d .
H10A H 1.17896 0.19863 0.08626 0.0686 Uiso 1 4 calc R
H10B H 1.26738 0.24004 0.07124 0.0686 Uiso 1 4 calc R
H10C H 1.27007 0.2191 0.16143 0.0686 Uiso 1 4 calc R
H14 H 1.018(2) 0.0989(7) 0.2095(13) 0.049(6) Uiso 1 4 d .
H15 H 1.150(2) 0.0920(7) 0.2790(14) 0.054(6) Uiso 1 4 d .
H16 H 0.896(2) 0.2453(8) 0.2253(15) 0.070(7) Uiso 1 4 d .
H17 H 1.151(2) 0.2168(8) 0.4374(16) 0.068(7) Uiso 1 4 d .
H18A H 0.84825 0.19394 0.12703 0.0721 Uiso 1 4 calc R
H18B H 0.87742 0.14415 0.14725 0.0721 Uiso 1 4 calc R
H18C H 0.98103 0.17219 0.10163 0.0721 Uiso 1 4 calc R
H19A H 1.0766 0.29849 0.37793 0.1154 Uiso 1 4 calc R
H19B H 0.9552 0.27962 0.42253 0.1154 Uiso 1 4 calc R
H19C H 0.9326 0.29811 0.3304 0.1154 Uiso 1 4 calc R
H24 H 1.242(2) 0.1519(8) 0.4560(17) 0.073(8) Uiso 1 4 d .
H25 H 1.172(3) 0.1108(9) 0.4118(16) 0.077(8) Uiso 1 4 d .
H26 H 1.297(2) 0.1304(8) 0.3750(15) 0.063(7) Uiso 1 4 d .
H27 H 1.2569(19) 0.0785(6) 0.0790(12) 0.038(5) Uiso 1 4 d .
H28 H 1.2315(19) 0.0521(6) 0.1676(12) 0.041(5) Uiso 1 4 d .
H28A H 1.11672 0.13618 0.0051 0.0658 Uiso 1 4 calc R
H28B H 1.03432 0.12565 -0.0809 0.0658 Uiso 1 4 calc R
H28C H 1.16638 0.09952 -0.05417 0.0658 Uiso 1 4 calc R
H29 H 0.853(2) 0.0818(7) -0.0804(13) 0.049(6) Uiso 1 4 d .
H30 H 0.8193(19) -0.0079(7) 0.1015(12) 0.043(5) Uiso 1 4 d .
H34 H 0.620(3) 0.0421(9) -0.0267(17) 0.083(9) Uiso 1 4 d .
H35 H 0.649(3) -0.0074(10) -0.0090(18) 0.092(9) Uiso 1 4 d .
H36 H 0.687(3) 0.0176(9) -0.0944(18) 0.082(8) Uiso 1 4 d .
H37 H 0.976(3) -0.0196(9) 0.2020(16) 0.079(8) Uiso 1 4 d .
H38 H 1.122(3) -0.0120(8) 0.1887(15) 0.065(7) Uiso 1 4 d .
H39 H 1.056(3) 0.0215(9) 0.2433(18) 0.083(8) Uiso 1 4 d .
H39A H 1.27961 0.21212 0.76014 0.1084 Uiso 1 4 calc R
H39B H 1.39758 0.18914 0.71842 0.1084 Uiso 1 4 calc R
H39C H 1.33461 0.1666 0.79434 0.1084 Uiso 1 4 calc R
H40 H 0.9108(19) 0.1136(6) 0.4670(13) 0.042(5) Uiso 1 4 d .
H40A H 0.9084 0.21731 0.57259 0.0640 Uiso 1 4 calc R
H40B H 0.8196 0.1747 0.56862 0.0640 Uiso 1 4 calc R
H40C H 0.90457 0.18643 0.49345 0.0640 Uiso 1 4 calc R
H41 H 0.968(2) 0.0663(7) 0.4937(14) 0.056(6) Uiso 1 4 d .
H42 H 1.316(2) 0.1032(8) 0.6867(15) 0.068(7) Uiso 1 4 d .
H43 H 1.091(2) 0.2130(8) 0.6608(15) 0.068(7) Uiso 1 4 d .
H44 H 1.108(3) 0.0307(9) 0.6125(17) 0.086(9) Uiso 1 4 d .
H45 H 1.260(3) 0.0416(9) 0.6179(17) 0.085(9) Uiso 1 4 d .
H46 H 1.178(3) 0.0459(9) 0.5335(19) 0.082(9) Uiso 1 4 d .
H53 H 0.735(2) 0.0474(8) 0.4617(14) 0.056(6) Uiso 1 4 d .
H54 H 0.622(2) 0.0646(7) 0.5238(13) 0.048(6) Uiso 1 4 d .
H55 H 0.501(2) 0.2022(8) 0.4245(14) 0.063(7) Uiso 1 4 d .
H56 H 0.706(2) 0.1488(7) 0.2456(14) 0.055(6) Uiso 1 4 d .
H57 H 0.466(3) 0.1167(11) 0.5448(19) 0.107(11) Uiso 1 4 d .
H58 H 0.486(3) 0.1697(10) 0.5532(17) 0.088(9) Uiso 1 4 d .
H59 H 0.597(3) 0.1383(8) 0.5880(17) 0.074(8) Uiso 1 4 d .
H59A H 0.41213 0.03001 0.87491 0.1277 Uiso 1 4 calc R
H59B H 0.30986 0.04122 0.79755 0.1277 Uiso 1 4 calc R
H59C H 0.37945 0.07926 0.85176 0.1277 Uiso 1 4 calc R
H60 H 0.486(3) 0.2313(10) 0.2878(18) 0.093(10) Uiso 1 4 d .
H61 H 0.639(4) 0.2438(12) 0.281(2) 0.119(12) Uiso 1 4 d .
H62 H 0.563(3) 0.2125(10) 0.215(2) 0.102(11) Uiso 1 4 d .
H63 H 0.748(2) 0.0486(9) 0.3232(15) 0.070(7) Uiso 1 4 d .
H64 H 0.875(3) 0.0737(8) 0.3525(17) 0.077(8) Uiso 1 4 d .
H65 H 0.804(3) 0.0822(8) 0.2588(18) 0.076(8) Uiso 1 4 d .
H66 H 0.908(2) 0.0614(6) 0.6539(13) 0.046(6) Uiso 1 4 d .
H67 H 0.8408(18) 0.0238(6) 0.5918(12) 0.039(5) Uiso 1 4 d .
H68 H 0.457(3) -0.0079(9) 0.7143(15) 0.075(8) Uiso 1 4 d .
H69 H 0.584(2) 0.1108(8) 0.8198(16) 0.068(8) Uiso 1 4 d .
H70 H 0.629(3) -0.0113(10) 0.549(2) 0.097(10) Uiso 1 4 d .
H71 H 0.727(3) -0.0362(11) 0.622(2) 0.111(11) Uiso 1 4 d .
H72 H 0.566(3) -0.0402(11) 0.6192(18) 0.099(10) Uiso 1 4 d .
H76 H 0.804(3) 0.1358(9) 0.6898(19) 0.086(9) Uiso 1 4 d .
H77 H 0.886(3) 0.1119(11) 0.760(2) 0.107(11) Uiso 1 4 d .
H78 H 0.770(3) 0.1445(9) 0.7790(19) 0.085(9) Uiso 1 4 d .

loop_
_atom_site_aniso_label
_atom_site_aniso_U_11
_atom_site_aniso_U_22
_atom_site_aniso_U_33
_atom_site_aniso_U_12
_atom_site_aniso_U_13
_atom_site_aniso_U_23
N1 0.0394(9) 0.0357(8) 0.0427(9) -0.0017(7) 0.0073(7) -0.0042(7)
N2 0.0364(9) 0.0464(9) 0.0420(9) -0.0014(7) -0.0006(7) 0.0087(7)
C1 0.0412(11) 0.0412(10) 0.0441(11) -0.0022(9) 0.0033(9) -0.0040(9)
C2 0.0379(10) 0.0403(10) 0.0417(10) -0.0029(8) 0.0030(8) -0.0038(8)
C3 0.0393(11) 0.0410(10) 0.0431(10) -0.0032(8) 0.0002(9) -0.0057(8)
C4 0.0440(12) 0.0476(12) 0.0515(12) -0.0020(9) 0.0086(10) -0.0084(9)
C5 0.0570(14) 0.0536(13) 0.0501(12) -0.0059(10) 0.0140(11) -0.0008(10)
C6 0.0590(14) 0.0454(12) 0.0538(13) -0.0031(10) 0.0087(11) 0.0057(10)
C7 0.0450(11) 0.0384(10) 0.0503(12) -0.0017(8) 0.0027(9) -0.0021(9)
C8 0.0453(13) 0.0424(11) 0.0567(14) 0.0035(10) 0.0004(11) -0.0053(10)
C9 0.090(2) 0.0710(19) 0.078(2) -0.0086(17) 0.0436(18) 0.0052(16)
C10 0.0544(14) 0.0442(12) 0.0730(16) 0.0033(10) 0.0072(12) 0.0014(11)
C11 0.0445(12) 0.0417(11) 0.0449(11) -0.0009(9) 0.0107(9) -0.0022(9)
C12 0.0386(11) 0.0411(10) 0.0459(11) -0.0020(8) 0.0093(9) -0.0010(8)
C13 0.0425(11) 0.0503(12) 0.0520(12) 0.0021(9) 0.0097(10) 0.0001(9)
C14 0.0583(14) 0.0498(13) 0.0684(16) 0.0136(11) 0.0156(12) 0.0046(11)
C15 0.0726(17) 0.0488(13) 0.0718(16) 0.0044(12) 0.0232(14) -0.0123(12)
C16 0.0617(15) 0.0547(13) 0.0549(14) -0.0040(11) 0.0126(12) -0.0131(11)
C17 0.0448(12) 0.0503(12) 0.0459(11) -0.0010(9) 0.0112(9) -0.0035(9)
C18 0.0476(13) 0.0747(16) 0.0570(14) 0.0069(11) -0.0003(11) 0.0038(12)
C19 0.123(3) 0.0574(16) 0.113(3) 0.0140(17) 0.035(2) -0.0249(16)
C20 0.0543(14) 0.0702(16) 0.0431(13) 0.0029(12) 0.0050(11) 0.0008(11)
C21 0.0402(11) 0.0392(10) 0.0447(11) 0.0012(8) 0.0056(9) -0.0031(8)
C22 0.0434(11) 0.0340(9) 0.0385(10) 0.0024(8) 0.0043(8) -0.0022(7)
C23 0.0517(12) 0.0336(9) 0.0393(10) 0.0009(8) 0.0058(9) -0.0007(8)
C24 0.0550(13) 0.0398(10) 0.0377(10) 0.0075(9) 0.0001(9) 0.0006(8)
C25 0.0428(11) 0.0422(10) 0.0424(10) 0.0021(8) 0.0012(9) -0.0057(8)
C26 0.0439(11) 0.0399(10) 0.0423(11) -0.0017(9) 0.0066(9) 0.0007(8)
C27 0.0445(11) 0.0362(9) 0.0381(10) 0.0024(8) 0.0038(8) 0.0012(8)
C28 0.0719(15) 0.0455(12) 0.0480(12) -0.0064(11) 0.0100(11) 0.0053(9)
C29 0.0500(14) 0.0602(14) 0.0493(13) 0.0008(11) -0.0028(11) -0.0078(11)
C30 0.0570(14) 0.0457(12) 0.0444(12) -0.0008(11) -0.0021(11) 0.0094(10)
C31 0.0382(11) 0.0493(12) 0.0426(11) 0.0003(9) 0.0023(9) 0.0031(9)
C32 0.0375(10) 0.0468(11) 0.0402(10) -0.0021(8) 0.0053(8) 0.0075(8)
C33 0.0394(11) 0.0520(12) 0.0466(11) 0.0022(9) 0.0029(9) 0.0072(9)
C34 0.0403(12) 0.0603(14) 0.0601(14) -0.0025(10) -0.0053(10) 0.0116(11)
C35 0.0494(13) 0.0599(14) 0.0657(15) -0.0129(11) -0.0086(11) 0.0073(11)
C36 0.0511(13) 0.0449(12) 0.0654(14) -0.0081(10) 0.0032(11) 0.0050(10)
C37 0.0420(11) 0.0469(11) 0.0493(12) -0.0027(9) 0.0074(9) 0.0079(9)
C38 0.0529(15) 0.0598(15) 0.0668(17) 0.0131(12) -0.0024(13) 0.0027(13)
C39 0.079(2) 0.0753(19) 0.109(2) -0.0203(15) -0.0327(18) -0.0024(17)
C40 0.0485(13) 0.0471(12) 0.0650(14) 0.0019(10) 0.0076(11) 0.0115(10)
C41 0.0415(12) 0.0474(12) 0.0464(11) -0.0005(9) -0.0062(9) 0.0079(9)
C42 0.0377(11) 0.0467(11) 0.0421(10) -0.0031(8) -0.0033(8) 0.0037(8)
C43 0.0399(11) 0.0584(13) 0.0453(11) 0.0048(9) -0.0023(9) 0.0038(9)
C44 0.0482(13) 0.0519(12) 0.0536(13) 0.0091(10) -0.0062(10) -0.0005(10)
C45 0.0552(13) 0.0463(12) 0.0509(13) -0.0042(10) -0.0126(10) 0.0051(9)
C46 0.0525(13) 0.0511(12) 0.0394(11) -0.0095(10) -0.0031(10) 0.0037(9)
C47 0.0423(11) 0.0467(11) 0.0416(11) -0.0046(9) -0.0029(9) -0.0009(8)
C48 0.0555(16) 0.087(2) 0.0503(14) 0.0182(15) 0.0078(12) 0.0056(13)
C49 0.089(2) 0.0479(14) 0.0654(18) -0.0013(14) -0.0141(16) 0.0115(12)
C50 0.0531(14) 0.0587(14) 0.0489(13) 0.0015(11) 0.0000(11) -0.0034(11)
C51 0.0412(12) 0.0471(12) 0.0461(11) 0.0001(9) -0.0029(9) 0.0100(9)
C52 0.0409(11) 0.0534(12) 0.0487(12) -0.0037(9) -0.0044(9) 0.0193(10)
C53 0.0489(13) 0.0567(13) 0.0670(15) -0.0101(10) -0.0105(11) 0.0291(12)
C54 0.0463(14) 0.0815(19) 0.0842(19) -0.0156(14) -0.0104(14) 0.0470(16)
C55 0.0372(13) 0.109(2) 0.0722(17) 0.0047(14) 0.0067(12) 0.0562(17)
C56 0.0519(14) 0.0828(18) 0.0552(14) 0.0074(13) 0.0088(11) 0.0286(13)
C57 0.0433(12) 0.0623(13) 0.0429(11) -0.0010(10) 0.0045(9) 0.0187(10)
C58 0.085(2) 0.0540(15) 0.095(2) -0.0204(15) -0.0169(18) 0.0201(15)
C59 0.0496(16) 0.169(3) 0.103(2) 0.0068(18) 0.0200(16) 0.079(2)
C60 0.0635(17) 0.0667(16) 0.0481(14) -0.0119(13) 0.0116(12) 0.0008(12)

loop_
_atom_type_symbol
_atom_type_description
_atom_type_scat_dispersion_real
_atom_type_scat_dispersion_imag
_atom_type_scat_source
C C 0.0033 0.0016
;
International Tables for Crystallography
(Vol. C, Tables 4.2.6.8 and 6.1.1.4)
;
H H 0.0000 0.0000
;
International Tables for Crystallography
(Vol. C, Table 6.1.1.4)
;
N N 0.0061 0.0033
;
International Tables for Crystallography
(Vol. C, Tables 4.2.6.8 and 6.1.1.4)
;

loop_
_geom_angle_atom_site_label_1
_geom_angle_atom_site_label_2
_geom_angle_atom_site_label_3
_geom_angle
_geom_angle_publ_flag
C1 N1 C11 110.11(15) yes
C1 N1 C21 109.75(15) yes
C11 N1 C21 109.52(15) yes
C31 N2 C41 110.77(16) yes
C31 N2 C51 110.82(15) yes
C41 N2 C51 110.21(15) yes
N1 C1 C2 113.35(16) yes
C1 C2 C3 121.28(17) yes
C1 C2 C7 119.43(18) yes
C3 C2 C7 119.18(18) yes
C2 C3 C4 119.18(18) yes
C2 C3 C8 122.60(19) yes
C4 C3 C8 118.21(19) yes
C3 C4 C5 122.2(2) yes
C4 C5 C6 118.0(2) yes
C4 C5 C9 121.3(2) yes
C6 C5 C9 120.6(2) yes
C5 C6 C7 121.7(2) yes
C2 C7 C6 119.66(19) yes
C2 C7 C10 121.70(19) yes
C6 C7 C10 118.61(18) yes
N1 C11 C12 112.90(17) yes
C11 C12 C13 119.37(17) yes
C11 C12 C17 120.78(17) yes
C13 C12 C17 119.84(18) yes
C12 C13 C14 119.08(19) yes
C12 C13 C18 121.54(19) yes
C14 C13 C18 119.4(2) yes
C13 C14 C15 121.7(2) yes
C14 C15 C16 118.6(2) yes
C14 C15 C19 120.6(2) yes
C16 C15 C19 120.8(2) yes
C15 C16 C17 121.8(2) yes
C12 C17 C16 118.92(19) yes
C12 C17 C20 122.4(2) yes
C16 C17 C20 118.7(2) yes
N1 C21 C22 112.22(16) yes
C21 C22 C23 119.31(17) yes
C21 C22 C27 121.48(16) yes
C23 C22 C27 119.21(17) yes
C22 C23 C24 119.59(18) yes
C22 C23 C28 121.13(18) yes
C24 C23 C28 119.23(18) yes
C23 C24 C25 121.88(18) yes
C24 C25 C26 117.56(18) yes
C24 C25 C29 121.48(19) yes
C26 C25 C29 120.93(19) yes
C25 C26 C27 122.66(18) yes
C22 C27 C26 119.04(17) yes
C22 C27 C30 122.88(18) yes
C26 C27 C30 118.05(18) yes
N2 C31 C32 112.92(17) yes
C31 C32 C33 121.47(18) yes
C31 C32 C37 119.33(17) yes
C33 C32 C37 119.16(18) yes
C32 C33 C34 119.6(2) yes
C32 C33 C38 122.52(19) yes
C34 C33 C38 117.9(2) yes
C33 C34 C35 121.8(2) yes
C34 C35 C36 117.9(2) yes
C34 C35 C39 120.8(2) yes
C36 C35 C39 121.3(2) yes
C35 C36 C37 122.4(2) yes
C32 C37 C36 119.05(19) yes
C32 C37 C40 121.40(18) yes
C36 C37 C40 119.5(2) yes
N2 C41 C42 111.74(17) yes
C41 C42 C43 119.02(18) yes
C41 C42 C47 121.29(18) yes
C43 C42 C47 119.67(18) yes
C42 C43 C44 119.1(2) yes
C42 C43 C48 121.4(2) yes
C44 C43 C48 119.4(2) yes
C43 C44 C45 122.1(2) yes
C44 C45 C46 117.9(2) yes
C44 C45 C49 121.4(2) yes
C46 C45 C49 120.8(2) yes
C45 C46 C47 122.3(2) yes
C42 C47 C46 118.88(19) yes
C42 C47 C50 122.97(19) yes
C46 C47 C50 118.15(19) yes
N2 C51 C52 112.42(17) yes
C51 C52 C53 121.6(2) yes
C51 C52 C57 118.61(19) yes
C53 C52 C57 119.8(2) yes
C52 C53 C54 119.0(2) yes
C52 C53 C58 122.6(2) yes
C54 C53 C58 118.4(2) yes
C53 C54 C55 122.5(3) yes
C54 C55 C56 118.3(2) yes
C54 C55 C59 121.9(3) yes
C56 C55 C59 119.8(3) yes
C55 C56 C57 121.0(3) yes
C52 C57 C56 119.4(2) yes
C52 C57 C60 121.8(2) yes
C56 C57 C60 118.8(2) yes
N1 C1 H1 106.6(11) no
N1 C1 H2 109.9(12) no
C2 C1 H1 111.1(12) no
C2 C1 H2 111.6(12) no
H1 C1 H2 103.7(16) no
C3 C4 H3 118.1(12) no
C5 C4 H3 119.7(12) no
C5 C6 H4 121.9(13) no
C7 C6 H4 116.4(13) no
C3 C8 H5 109.6(15) no
C3 C8 H6 110.7(14) no
C3 C8 H7 112.1(14) no
H5 C8 H6 109(2) no
H5 C8 H7 108(2) no
H6 C8 H7 107(2) no
C5 C9 H8 113(2) no
C5 C9 H9 111(2) no
C5 C9 H10 110(2) no
H8 C9 H9 102(3) no
H8 C9 H10 109(3) no
H9 C9 H10 111(3) no
C7 C10 H10A 109.463 no
C7 C10 H10B 109.473 no
C7 C10 H10C 109.462 no
H10A C10 H10B 109.480 no
H10A C10 H10C 109.462 no
H10B C10 H10C 109.488 no
N1 C11 H14 104.5(12) no
N1 C11 H15 108.5(12) no
C12 C11 H14 111.0(12) no
C12 C11 H15 112.2(12) no
H14 C11 H15 107.4(16) no
C13 C14 H16 117.1(14) no
C15 C14 H16 121.2(14) no
C15 C16 H17 123.3(13) no
C17 C16 H17 114.9(13) no
C13 C18 H18A 109.475 no
C13 C18 H18B 109.477 no
C13 C18 H18C 109.480 no
H18A C18 H18B 109.467 no
H18A C18 H18C 109.479 no
H18B C18 H18C 109.448 no
C15 C19 H19A 109.475 no
C15 C19 H19B 109.466 no
C15 C19 H19C 109.471 no
H19A C19 H19B 109.470 no
H19A C19 H19C 109.471 no
H19B C19 H19C 109.475 no
C17 C20 H24 110.7(15) no
C17 C20 H25 111.3(15) no
C17 C20 H26 112.3(14) no
H24 C20 H25 108(2) no
H24 C20 H26 111(2) no
H25 C20 H26 104(2) no
N1 C21 H27 106.0(10) no
N1 C21 H28 108.4(11) no
C22 C21 H27 109.5(11) no
C22 C21 H28 111.7(10) no
H27 C21 H28 108.9(15) no
C23 C24 H29 119.0(12) no
C25 C24 H29 119.1(12) no
C25 C26 H30 119.2(11) no
C27 C26 H30 118.1(11) no
C23 C28 H28A 109.476 no
C23 C28 H28B 109.482 no
C23 C28 H28C 109.468 no
H28A C28 H28B 109.463 no
H28A C28 H28C 109.462 no
H28B C28 H28C 109.476 no
C25 C29 H34 109.7(17) no
C25 C29 H35 112.2(15) no
C25 C29 H36 111.9(16) no
H34 C29 H35 104(2) no
H34 C29 H36 108(2) no
H35 C29 H36 110(2) no
C27 C30 H37 107.4(15) no
C27 C30 H38 113.3(14) no
C27 C30 H39 114.1(16) no
H37 C30 H38 105(2) no
H37 C30 H39 113(2) no
H38 C30 H39 104(2) no
N2 C31 H40 107.2(11) no
N2 C31 H41 110.1(12) no
C32 C31 H40 110.1(11) no
C32 C31 H41 113.1(12) no
H40 C31 H41 102.8(17) no
C33 C34 H42 118.4(14) no
C35 C34 H42 119.8(14) no
C35 C36 H43 121.1(13) no
C37 C36 H43 116.5(13) no
C33 C38 H44 111.0(18) no
C33 C38 H45 110.3(17) no
C33 C38 H46 110.2(16) no
H44 C38 H45 109(2) no
H44 C38 H46 110(2) no
H45 C38 H46 106(2) no
C35 C39 H39A 109.469 no
C35 C39 H39B 109.476 no
C35 C39 H39C 109.482 no
H39A C39 H39B 109.450 no
H39A C39 H39C 109.471 no
H39B C39 H39C 109.478 no
C37 C40 H40A 109.472 no
C37 C40 H40B 109.468 no
C37 C40 H40C 109.470 no
H40A C40 H40B 109.475 no
H40A C40 H40C 109.480 no
H40B C40 H40C 109.462 no
N2 C41 H53 108.5(12) no
N2 C41 H54 106.0(11) no
C42 C41 H53 112.2(13) no
C42 C41 H54 110.2(11) no
H53 C41 H54 107.9(17) no
C43 C44 H55 119.0(14) no
C45 C44 H55 118.9(14) no
C45 C46 H56 117.7(13) no
C47 C46 H56 119.9(13) no
C43 C48 H57 110.1(17) no
C43 C48 H58 111.5(17) no
C43 C48 H59 114.6(17) no
H57 C48 H58 109(3) no
H57 C48 H59 105(2) no
H58 C48 H59 107(2) no
C45 C49 H60 105.8(17) no
C45 C49 H61 114(2) no
C45 C49 H62 113.0(19) no
H60 C49 H61 108(3) no
H60 C49 H62 107(3) no
H61 C49 H62 108(3) no
C47 C50 H63 110.4(15) no
C47 C50 H64 110.8(16) no
C47 C50 H65 110.6(15) no
H63 C50 H64 105(2) no
H63 C50 H65 108(2) no
H64 C50 H65 112(2) no
N2 C51 H66 105.8(12) no
N2 C51 H67 108.3(10) no
C52 C51 H66 111.0(13) no
C52 C51 H67 111.8(11) no
H66 C51 H67 107.3(15) no
C53 C54 H68 117.1(15) no
C55 C54 H68 120.5(15) no
C55 C56 H69 121.7(14) no
C57 C56 H69 117.3(14) no
C53 C58 H70 112.8(17) no
C53 C58 H71 112.2(18) no
C53 C58 H72 108.8(19) no
H70 C58 H71 105(3) no
H70 C58 H72 109(2) no
H71 C58 H72 109(3) no
C55 C59 H59A 109.467 no
C55 C59 H59B 109.466 no
C55 C59 H59C 109.471 no
H59A C59 H59B 109.471 no
H59A C59 H59C 109.474 no
H59B C59 H59C 109.477 no
C57 C60 H76 110.1(17) no
C57 C60 H77 113.2(19) no
C57 C60 H78 113.5(17) no
H76 C60 H77 105(3) no
H76 C60 H78 106(2) no
H77 C60 H78 109(2) no

loop_
_geom_bond_atom_site_label_1
_geom_bond_atom_site_label_2
_geom_bond_distance
_geom_bond_publ_flag
N1 C1 1.476(3) yes
N1 C11 1.476(3) yes
N1 C21 1.479(2) yes
N2 C31 1.478(3) yes
N2 C41 1.476(3) yes
N2 C51 1.478(3) yes
C1 C2 1.513(3) yes
C2 C3 1.408(3) yes
C2 C7 1.403(3) yes
C3 C4 1.389(3) yes
C3 C8 1.507(3) yes
C4 C5 1.382(3) yes
C5 C6 1.391(3) yes
C5 C9 1.508(5) yes
C6 C7 1.387(3) yes
C7 C10 1.509(3) yes
C11 C12 1.511(3) yes
C12 C13 1.403(3) yes
C12 C17 1.404(3) yes
C13 C14 1.390(3) yes
C13 C18 1.512(3) yes
C14 C15 1.385(4) yes
C15 C16 1.380(4) yes
C15 C19 1.514(4) yes
C16 C17 1.392(3) yes
C17 C20 1.508(3) yes
C21 C22 1.510(3) yes
C22 C23 1.408(3) yes
C22 C27 1.402(3) yes
C23 C24 1.387(3) yes
C23 C28 1.510(3) yes
C24 C25 1.389(3) yes
C25 C26 1.385(3) yes
C25 C29 1.501(3) yes
C26 C27 1.387(3) yes
C27 C30 1.512(3) yes
C31 C32 1.505(3) yes
C32 C33 1.405(3) yes
C32 C37 1.407(3) yes
C33 C34 1.389(3) yes
C33 C38 1.513(4) yes
C34 C35 1.386(4) yes
C35 C36 1.383(3) yes
C35 C39 1.511(4) yes
C36 C37 1.389(3) yes
C37 C40 1.508(3) yes
C41 C42 1.516(3) yes
C42 C43 1.401(3) yes
C42 C47 1.408(3) yes
C43 C44 1.393(3) yes
C43 C48 1.510(4) yes
C44 C45 1.391(3) yes
C45 C46 1.380(3) yes
C45 C49 1.506(4) yes
C46 C47 1.396(3) yes
C47 C50 1.505(3) yes
C51 C52 1.506(3) yes
C52 C53 1.404(3) yes
C52 C57 1.400(3) yes
C53 C54 1.380(4) yes
C53 C58 1.513(4) yes
C54 C55 1.379(4) yes
C55 C56 1.398(4) yes
C55 C59 1.509(4) yes
C56 C57 1.395(3) yes
C57 C60 1.503(4) yes
C1 H1 1.04(2) no
C1 H2 1.04(2) no
C4 H3 1.00(2) no
C6 H4 1.03(2) no
C8 H5 0.99(3) no
C8 H6 1.00(3) no
C8 H7 0.98(2) no
C9 H8 1.03(4) no
C9 H9 1.02(4) no
C9 H10 0.93(4) no
C10 H10A 0.980 no
C10 H10B 0.980 no
C10 H10C 0.980 no
C11 H14 1.02(2) no
C11 H15 1.08(2) no
C14 H16 1.03(2) no
C16 H17 1.04(2) no
C18 H18A 0.980 no
C18 H18B 0.980 no
C18 H18C 0.980 no
C19 H19A 0.980 no
C19 H19B 0.980 no
C19 H19C 0.980 no
C20 H24 0.97(3) no
C20 H25 1.00(3) no
C20 H26 1.00(3) no
C21 H27 1.02(2) no
C21 H28 1.062(19) no
C24 H29 1.00(2) no
C26 H30 0.98(2) no
C28 H28A 0.980 no
C28 H28B 0.980 no
C28 H28C 0.980 no
C29 H34 0.94(3) no
C29 H35 1.06(3) no
C29 H36 0.96(3) no
C30 H37 0.96(3) no
C30 H38 0.98(3) no
C30 H39 0.99(3) no
C31 H40 1.02(2) no
C31 H41 1.06(2) no
C34 H42 0.98(2) no
C36 H43 0.99(3) no
C38 H44 0.98(3) no
C38 H45 0.97(3) no
C38 H46 0.97(3) no
C39 H39A 0.980 no
C39 H39B 0.980 no
C39 H39C 0.980 no
C40 H40A 0.980 no
C40 H40B 0.980 no
C40 H40C 0.980 no
C41 H53 1.02(2) no
C41 H54 1.06(2) no
C44 H55 0.98(2) no
C46 H56 0.99(2) no
C48 H57 1.06(3) no
C48 H58 0.98(3) no
C48 H59 0.97(3) no
C49 H60 1.00(3) no
C49 H61 1.01(4) no
C49 H62 0.96(3) no
C50 H63 0.98(3) no
C50 H64 0.97(3) no
C50 H65 1.01(3) no
C51 H66 0.99(2) no
C51 H67 1.06(2) no
C54 H68 1.03(3) no
C56 H69 1.05(3) no
C58 H70 1.04(3) no
C58 H71 1.07(3) no
C58 H72 0.95(3) no
C59 H59A 0.980 no
C59 H59B 0.980 no
C59 H59C 0.980 no
C60 H76 0.95(3) no
C60 H77 0.99(3) no
C60 H78 0.98(3) no

loop_
_geom_contact_atom_site_label_1
_geom_contact_atom_site_label_2
_geom_contact_distance
_geom_contact_publ_flag
_geom_contact_site_symmetry_2
N1 C3 3.516(3) no .
N1 C7 3.199(3) no .
N1 C10 3.254(3) no .
N1 C13 3.154(3) no .
N1 C17 3.500(3) no .
N1 C18 3.221(3) no .
N1 C23 3.175(2) no .
N1 C27 3.478(2) no .
N1 C28 3.279(3) no .
N2 C33 3.501(3) no .
N2 C37 3.173(3) no .
N2 C40 3.252(3) no .
N2 C43 3.172(3) no .
N2 C47 3.446(2) no .
N2 C48 3.293(3) no .
N2 C53 3.492(3) no .
N2 C57 3.144(3) no .
N2 C60 3.219(3) no .
C1 C8 3.008(3) no .
C1 C10 2.941(3) no .
C1 C12 3.005(3) no .
C1 C17 3.505(3) no .
C2 C5 2.812(3) no .
C2 C21 3.034(3) no .
C3 C6 2.776(3) no .
C3 C21 3.537(3) no .
C4 C7 2.770(3) no .
C8 C21 3.548(3) no .
C11 C18 2.935(3) no .
C11 C20 2.986(3) no .
C11 C22 2.961(3) no .
C11 C27 3.429(3) no .
C11 C30 3.544(3) no .
C12 C15 2.799(3) no .
C13 C16 2.775(3) no .
C14 C17 2.777(3) no .
C21 C28 2.930(3) no .
C21 C30 3.012(3) no .
C22 C25 2.817(3) no .
C23 C26 2.763(3) no .
C24 C27 2.778(3) no .
C31 C38 3.004(4) no .
C31 C40 2.930(3) no .
C31 C42 2.995(3) no .
C31 C47 3.413(3) no .
C31 C50 3.475(3) no .
C32 C35 2.813(3) no .
C32 C51 3.035(3) no .
C33 C36 2.767(3) no .
C33 C51 3.538(3) no .
C34 C37 2.776(3) no .
C41 C48 2.925(4) no .
C41 C50 3.015(3) no .
C41 C52 3.028(3) no .
C41 C53 3.521(3) no .
C42 C45 2.814(3) no .
C43 C46 2.776(3) no .
C44 C47 2.777(3) no .
C51 C58 3.007(4) no .
C51 C60 2.913(4) no .
C52 C55 2.802(3) no .
C53 C56 2.782(4) no .
C54 C57 2.770(4) no .
C8 C46 3.553(3) no 1_655
C20 C32 3.589(3) no .
C21 C29 3.575(3) no 3_755
C22 C25 3.571(3) no 3_755
C23 C26 3.534(3) no 3_755
C24 C27 3.550(3) no 3_755
C24 C30 3.598(3) no 3_755
C25 C22 3.571(3) no 3_755
C25 C27 3.520(3) no 3_755
C26 C23 3.534(3) no 3_755
C27 C24 3.550(3) no 3_755
C27 C25 3.520(3) no 3_755
C29 C21 3.575(3) no 3_755
C29 C55 3.591(4) no 1_554
C30 C24 3.598(3) no 3_755
C32 C20 3.589(3) no .
C46 C8 3.553(3) no 1_455
C55 C29 3.591(4) no 1_556
N1 H10A 2.8170 no .
N1 H10C 3.2765 no .
N1 H18B 3.2333 no .
N1 H18C 2.8050 no .
N1 H26 3.55(2) no .
N1 H28A 2.6741 no .
N1 H28C 3.5708 no .
N1 H39 3.54(3) no .
N2 H40B 2.7247 no .
N2 H40C 3.4108 no .
N2 H44 3.58(3) no .
N2 H59 2.76(3) no .
N2 H64 3.45(3) no .
N2 H70 3.55(3) no .
N2 H76 2.66(3) no .
N2 H77 3.43(3) no .
C1 H6 2.85(2) no .
C1 H7 3.09(2) no .
C1 H10A 2.9754 no .
C1 H10C 2.7814 no .
C1 H14 3.26(2) no .
C1 H15 2.61(2) no .
C1 H26 2.98(2) no .
C1 H27 2.527(19) no .
C1 H28 2.65(2) no .
C1 H28A 3.5316 no .
C2 H3 3.31(2) no .
C2 H4 3.32(2) no .
C2 H5 3.35(3) no .
C2 H6 2.79(2) no .
C2 H7 2.89(2) no .
C2 H10A 2.8328 no .
C2 H10B 3.3308 no .
C2 H10C 2.7545 no .
C2 H27 2.589(19) no .
C2 H28 3.45(2) no .
C2 H28A 3.3467 no .
C3 H1 3.28(2) no .
C3 H2 2.66(2) no .
C3 H27 2.848(19) no .
C4 H4 3.33(2) no .
C4 H5 2.51(3) no .
C4 H6 3.17(3) no .
C4 H7 3.10(2) no .
C4 H8 2.64(4) no .
C4 H9 3.13(4) no .
C4 H10 3.14(4) no .
C6 H3 3.29(2) no .
C6 H8 3.39(4) no .
C6 H9 2.87(5) no .
C6 H10 2.71(4) no .
C6 H10A 3.0885 no .
C6 H10B 2.5189 no .
C6 H10C 3.1423 no .
C7 H1 2.72(2) no .
C7 H2 3.37(2) no .
C7 H27 3.480(19) no .
C7 H28A 3.1800 no .
C8 H2 2.58(2) no .
C8 H3 2.61(2) no .
C8 H27 3.005(19) no .
C8 H28 3.301(19) no .
C9 H3 2.69(2) no .
C9 H4 2.74(2) no .
C10 H1 2.73(2) no .
C10 H4 2.60(2) no .
C10 H18C 3.1441 no .
C10 H28A 3.1567 no .
C11 H1 2.49(2) no .
C11 H2 2.69(2) no .
C11 H18B 2.7533 no .
C11 H18C 2.9949 no .
C11 H25 2.92(3) no .
C11 H26 2.95(2) no .
C11 H27 3.27(2) no .
C11 H28 2.60(2) no .
C11 H39 2.90(3) no .
C12 H1 2.52(2) no .
C12 H2 3.45(2) no .
C12 H10A 3.5239 no .
C12 H10C 3.4038 no .
C12 H16 3.33(3) no .
C12 H17 3.32(2) no .
C12 H18A 3.3266 no .
C12 H18B 2.7278 no .
C12 H18C 2.8624 no .
C12 H24 3.34(3) no .
C12 H25 2.81(3) no .
C12 H26 2.85(2) no .
C13 H1 3.37(2) no .
C13 H10A 3.1641 no .
C13 H10C 3.3433 no .
C13 H14 2.71(2) no .
C13 H15 3.42(2) no .
C14 H17 3.35(2) no .
C14 H18A 2.5432 no .
C14 H18B 3.1803 no .
C14 H18C 3.0714 no .
C14 H19A 3.1375 no .
C14 H19B 3.1408 no .
C14 H19C 2.5595 no .
C16 H16 3.33(2) no .
C16 H19A 2.7680 no .
C16 H19B 2.7639 no .
C16 H19C 3.3070 no .
C16 H24 2.54(3) no .
C16 H25 3.18(3) no .
C16 H26 3.16(2) no .
C17 H1 2.75(2) no .
C17 H14 3.27(2) no .
C17 H15 2.66(2) no .
C18 H10A 3.0140 no .
C18 H14 2.70(2) no .
C18 H16 2.63(3) no .
C18 H28A 3.3582 no .
C19 H16 2.72(2) no .
C19 H17 2.76(2) no .
C20 H1 3.03(2) no .
C20 H2 3.40(2) no .
C20 H15 2.52(2) no .
C20 H17 2.58(2) no .
C21 H1 3.29(2) no .
C21 H2 2.60(2) no .
C21 H7 2.93(2) no .
C21 H14 2.47(2) no .
C21 H15 2.66(2) no .
C21 H28A 2.7617 no .
C21 H28C 2.9678 no .
C21 H38 3.00(2) no .
C21 H39 2.99(3) no .
C22 H14 2.45(2) no .
C22 H15 3.39(2) no .
C22 H18B 3.4207 no .
C22 H18C 3.5810 no .
C22 H28A 2.7503 no .
C22 H28B 3.3317 no .
C22 H28C 2.8272 no .
C22 H29 3.31(2) no .
C22 H30 3.28(2) no .
C22 H37 3.31(3) no .
C22 H38 2.86(2) no .
C22 H39 2.88(3) no .
C23 H14 3.31(2) no .
C23 H18B 3.3774 no .
C23 H18C 3.2591 no .
C23 H27 2.676(19) no .
C23 H28 3.395(19) no .
C24 H28A 3.1694 no .
C24 H28B 2.5362 no .
C24 H28C 3.0737 no .
C24 H30 3.26(2) no .
C24 H34 2.85(3) no .
C24 H35 3.40(3) no .
C24 H36 2.72(3) no .
C26 H29 3.28(2) no .
C26 H34 3.04(3) no .
C26 H35 2.63(3) no .
C26 H36 3.21(3) no .
C26 H37 2.47(3) no .
C26 H38 3.14(2) no .
C26 H39 3.18(3) no .
C27 H14 2.69(2) no .
C27 H15 3.60(2) no .
C27 H27 3.27(2) no .
C27 H28 2.658(19) no .
C28 H10A 3.3705 no .
C28 H18C 3.1359 no .
C28 H27 2.633(19) no .
C28 H29 2.65(2) no .
C29 H29 2.69(2) no .
C29 H30 2.672(19) no .
C30 H14 2.99(2) no .
C30 H15 3.25(2) no .
C30 H28 2.56(2) no .
C30 H30 2.604(19) no .
C31 H40B 2.8667 no .
C31 H40C 2.8633 no .
C31 H44 3.02(3) no .
C31 H46 2.93(3) no .
C31 H53 2.60(2) no .
C31 H54 3.32(2) no .
C31 H64 2.79(3) no .
C31 H66 2.47(2) no .
C31 H67 2.73(2) no .
C31 H76 3.42(3) no .
C32 H40A 3.3329 no .
C32 H40B 2.7965 no .
C32 H40C 2.7820 no .
C32 H42 3.29(2) no .
C32 H43 3.28(3) no .
C32 H44 2.86(3) no .
C32 H45 3.34(3) no .
C32 H46 2.80(3) no .
C32 H66 2.56(2) no .
C32 H67 3.54(2) no .
C32 H76 3.15(3) no .
C32 H77 3.46(3) no .
C33 H40 3.248(19) no .
C33 H41 2.68(2) no .
C33 H66 2.79(2) no .
C34 H39A 3.3041 no .
C34 H39B 2.8349 no .
C34 H39C 2.7050 no .
C34 H43 3.28(3) no .
C34 H44 3.10(3) no .
C34 H45 2.52(3) no .
C34 H46 3.12(3) no .
C36 H39A 2.5767 no .
C36 H39B 3.0772 no .
C36 H39C 3.1982 no .
C36 H40A 2.5355 no .
C36 H40B 3.1264 no .
C36 H40C 3.1276 no .
C36 H42 3.26(2) no .
C36 H76 3.55(3) no .
C37 H40 2.70(2) no .
C37 H41 3.40(2) no .
C37 H66 3.47(2) no .
C37 H76 2.89(3) no .
C37 H77 3.47(3) no .
C38 H41 2.58(2) no .
C38 H42 2.61(2) no .
C38 H66 3.00(2) no .
C38 H67 3.500(19) no .
C39 H42 2.69(2) no .
C39 H43 2.71(2) no .
C40 H40 2.69(2) no .
C40 H43 2.61(2) no .
C40 H59 3.55(3) no .
C40 H76 2.97(3) no .
C41 H40 2.51(2) no .
C41 H40B 3.5307 no .
C41 H41 2.71(2) no .
C41 H57 2.96(3) no .
C41 H59 2.81(3) no .
C41 H63 2.92(3) no .
C41 H64 2.97(3) no .
C41 H66 3.24(2) no .
C41 H67 2.577(19) no .
C41 H70 2.93(3) no .
C42 H40 2.526(19) no .
C42 H40B 3.2784 no .
C42 H40C 3.4770 no .
C42 H41 3.45(2) no .
C42 H55 3.30(2) no .
C42 H56 3.32(2) no .
C42 H57 2.86(3) no .
C42 H58 3.35(3) no .
C42 H59 2.82(3) no .
C42 H63 2.79(3) no .
C42 H64 2.84(3) no .
C42 H65 3.38(3) no .
C43 H40 3.43(2) no .
C43 H40B 3.0055 no .
C43 H40C 3.5057 no .
C43 H53 3.36(2) no .
C43 H54 2.69(2) no .
C44 H40B 3.5991 no .
C44 H56 3.27(2) no .
C44 H57 3.17(3) no .
C44 H58 2.57(3) no .
C44 H59 3.21(3) no .
C44 H60 2.57(3) no .
C44 H61 3.03(4) no .
C44 H62 3.28(4) no .
C46 H40 3.586(19) no .
C46 H55 3.26(2) no .
C46 H60 3.24(3) no .
C46 H61 3.02(4) no .
C46 H62 2.67(3) no .
C46 H63 3.16(3) no .
C46 H64 3.11(3) no .
C46 H65 2.54(3) no .
C47 H40 2.653(19) no .
C47 H53 2.67(2) no .
C47 H54 3.33(2) no .
C48 H40B 3.0925 no .
C48 H54 2.62(2) no .
C48 H55 2.65(2) no .
C48 H76 3.51(3) no .
C49 H55 2.68(2) no .
C49 H56 2.65(2) no .
C50 H40 2.84(2) no .
C50 H41 3.25(2) no .
C50 H53 2.60(2) no .
C50 H56 2.64(2) no .
C51 H40 3.28(2) no .
C51 H41 2.65(2) no .
C51 H44 2.99(3) no .
C51 H53 2.67(2) no .
C51 H54 2.51(2) no .
C51 H59 3.52(3) no .
C51 H70 3.01(3) no .
C51 H71 2.97(3) no .
C51 H76 2.79(3) no .
C51 H77 2.91(3) no .
C52 H53 3.47(2) no .
C52 H54 2.55(2) no .
C52 H59 3.19(3) no .
C52 H68 3.31(3) no .
C52 H69 3.35(3) no .
C52 H70 2.89(3) no .
C52 H71 2.87(3) no .
C52 H72 3.31(3) no .
C52 H76 2.76(3) no .
C52 H77 2.85(3) no .
C52 H78 3.36(3) no .
C53 H54 2.76(2) no .
C53 H66 3.25(2) no .
C53 H67 2.66(2) no .
C54 H59A 2.8774 no .
C54 H59B 2.6908 no .
C54 H59C 3.2981 no .
C54 H69 3.35(3) no .
C54 H70 3.19(3) no .
C54 H71 3.21(4) no .
C54 H72 2.50(3) no .
C56 H59 3.53(3) no .
C56 H59A 3.0293 no .
C56 H59B 3.2260 no .
C56 H59C 2.5694 no .
C56 H68 3.32(3) no .
C56 H76 3.13(3) no .
C56 H77 3.15(4) no .
C56 H78 2.59(3) no .
C57 H54 3.44(2) no .
C57 H59 2.94(3) no .
C57 H66 2.68(2) no .
C57 H67 3.38(2) no .
C58 H53 3.43(2) no .
C58 H54 2.98(2) no .
C58 H67 2.551(19) no .
C58 H68 2.60(3) no .
C59 H68 2.73(3) no .
C59 H69 2.73(3) no .
C60 H40B 3.2753 no .
C60 H59 3.11(3) no .
C60 H66 2.67(2) no .
C60 H69 2.63(3) no .
H1 H6 3.51(3) no .
H1 H10A 2.8958 no .
H1 H10C 2.2346 no .
H1 H14 3.45(3) no .
H1 H15 2.74(3) no .
H1 H26 2.48(3) no .
H1 H27 3.51(3) no .
H1 H28 3.51(3) no .
H2 H5 3.53(4) no .
H2 H6 2.16(3) no .
H2 H7 2.65(3) no .
H2 H14 3.54(3) no .
H2 H15 2.44(3) no .
H2 H26 2.58(3) no .
H2 H27 2.78(3) no .
H2 H28 2.40(3) no .
H3 H5 2.24(3) no .
H3 H6 3.34(4) no .
H3 H7 3.25(3) no .
H3 H8 2.42(5) no .
H3 H9 3.31(5) no .
H3 H10 3.37(4) no .
H4 H9 2.89(5) no .
H4 H10 2.70(4) no .
H4 H10A 3.2063 no .
H4 H10B 2.2283 no .
H4 H10C 3.3175 no .
H6 H27 3.48(3) no .
H6 H28 3.36(3) no .
H7 H27 2.41(3) no .
H7 H28 2.59(3) no .
H10A H18A 3.5012 no .
H10A H18C 2.2155 no .
H10A H28A 2.3965 no .
H10C H18C 3.3574 no .
H14 H18B 2.1920 no .
H14 H18C 2.8732 no .
H14 H25 3.54(3) no .
H14 H27 3.42(3) no .
H14 H28 2.75(3) no .
H14 H39 2.49(3) no .
H15 H24 3.48(3) no .
H15 H25 2.23(3) no .
H15 H26 2.38(3) no .
H15 H27 3.54(3) no .
H15 H28 2.40(3) no .
H15 H38 3.54(3) no .
H15 H39 2.44(3) no .
H16 H18A 2.2767 no .
H16 H18B 3.3820 no .
H16 H18C 3.2000 no .
H16 H19A 3.3883 no .
H16 H19B 3.3804 no .
H16 H19C 2.3713 no .
H17 H19A 2.7914 no .
H17 H19B 2.7840 no .
H17 H24 2.23(3) no .
H17 H25 3.32(4) no .
H17 H26 3.27(3) no .
H18B H28A 3.5143 no .
H18C H28A 2.4503 no .
H18C H28B 3.3836 no .
H27 H28A 2.5272 no .
H27 H28C 2.3683 no .
H28 H37 3.51(3) no .
H28 H38 2.32(3) no .
H28 H39 2.45(3) no .
H28A H29 3.3733 no .
H28B H29 2.2989 no .
H28C H29 3.2399 no .
H29 H34 2.88(4) no .
H29 H36 2.61(3) no .
H30 H34 3.18(3) no .
H30 H35 2.38(3) no .
H30 H36 3.44(3) no .
H30 H37 2.21(3) no .
H30 H38 3.28(3) no .
H30 H39 3.32(3) no .
H39A H43 2.3993 no .
H39B H42 2.8262 no .
H39B H43 3.2690 no .
H39C H42 2.6265 no .
H39C H43 3.4645 no .
H40 H40B 2.7293 no .
H40 H40C 2.3002 no .
H40 H46 3.54(3) no .
H40 H53 2.72(3) no .
H40 H54 3.51(3) no .
H40 H63 3.41(3) no .
H40 H64 2.24(3) no .
H40 H65 3.59(3) no .
H40 H66 3.44(3) no .
H40 H67 3.55(3) no .
H40A H43 2.2579 no .
H40A H76 3.3922 no .
H40B H43 3.2613 no .
H40B H58 3.4007 no .
H40B H59 2.5790 no .
H40B H76 2.3262 no .
H40C H43 3.2868 no .
H41 H44 2.55(4) no .
H41 H45 3.53(4) no .
H41 H46 2.27(3) no .
H41 H53 2.46(3) no .
H41 H63 3.46(3) no .
H41 H64 2.42(3) no .
H41 H66 2.73(3) no .
H41 H67 2.52(3) no .
H42 H44 3.25(4) no .
H42 H45 2.26(4) no .
H42 H46 3.27(4) no .
H44 H66 2.40(4) no .
H44 H67 2.73(3) no .
H46 H66 3.55(4) no .
H53 H63 2.26(3) no .
H53 H64 2.50(4) no .
H53 H65 3.59(4) no .
H53 H66 3.48(3) no .
H53 H67 2.40(3) no .
H53 H70 2.61(4) no .
H54 H57 2.32(4) no .
H54 H58 3.59(4) no .
H54 H59 2.54(3) no .
H54 H66 3.45(3) no .
H54 H67 2.71(3) no .
H54 H70 2.39(4) no .
H55 H57 3.33(4) no .
H55 H58 2.34(4) no .
H55 H59 3.39(4) no .
H55 H60 2.39(4) no .
H55 H61 3.10(4) no .
H55 H62 3.53(4) no .
H56 H60 3.51(4) no .
H56 H61 3.09(4) no .
H56 H62 2.48(4) no .
H56 H63 3.37(3) no .
H56 H64 3.30(3) no .
H56 H65 2.30(3) no .
H59 H76 2.57(4) no .
H59 H78 3.44(4) no .
H59A H68 2.9344 no .
H59A H69 3.2280 no .
H59B H68 2.6023 no .
H59B H69 3.5251 no .
H59C H69 2.4009 no .
H66 H71 3.56(4) no .
H66 H76 2.63(3) no .
H66 H77 2.35(4) no .
H67 H70 2.47(4) no .
H67 H71 2.27(4) no .
H67 H72 3.49(4) no .
H68 H70 3.33(4) no .
H68 H71 3.36(4) no .
H68 H72 2.22(4) no .
H69 H76 3.31(4) no .
H69 H77 3.32(4) no .
H69 H78 2.32(4) no .
C1 H62 3.53(3) no 1_655
C2 H56 3.55(2) no 1_655
C2 H62 2.99(3) no 1_655
C3 H34 3.46(3) no 1_655
C3 H56 3.07(2) no 1_655
C3 H62 3.43(3) no 1_655
C4 H18A 3.4325 no 1_655
C4 H18B 3.2958 no 1_655
C4 H34 3.10(3) no 1_655
C4 H56 3.42(2) no 1_655
C5 H18A 3.4492 no 1_655
C5 H69 3.57(3) no 1_654
C6 H55 3.56(2) no 4_654
C6 H62 3.26(3) no 1_655
C7 H62 2.90(3) no 1_655
C8 H34 3.16(3) no 1_655
C8 H35 3.54(3) no 3_755
C8 H56 3.16(2) no 1_655
C8 H59A 3.3648 no 3_756
C8 H63 3.54(2) no 1_655
C8 H65 3.13(3) no 1_655
C8 H68 3.12(3) no 3_756
C9 H18A 3.4759 no 1_655
C9 H19B 3.2819 no 4_654
C9 H19C 3.5328 no 4_654
C9 H61 3.33(4) no 4_654
C9 H69 3.16(3) no 1_654
C9 H78 3.29(3) no 1_654
C10 H17 3.56(2) no 4_554
C10 H39A 3.4556 no 4_554
C10 H43 3.09(3) no 4_554
C10 H62 3.43(3) no 1_655
C11 H64 3.38(3) no .
C11 H65 3.26(3) no .
C12 H64 3.60(3) no .
C12 H65 3.58(3) no .
C13 H43 3.53(3) no 4_554
C13 H56 3.11(2) no .
C14 H40A 3.5195 no 4_554
C14 H43 2.90(3) no 4_554
C14 H56 3.51(2) no .
C14 H61 3.38(4) no .
C15 H39A 3.3913 no 4_554
C15 H40C 3.3234 no .
C15 H43 3.36(2) no 4_554
C16 H40C 2.9436 no .
C17 H40 3.51(2) no .
C17 H40C 3.4617 no .
C18 H3 3.48(2) no 1_455
C18 H40A 3.5933 no 4_554
C18 H56 2.93(2) no .
C19 H8 3.32(4) no 4_455
C19 H10 3.59(4) no 4_455
C19 H28A 3.5061 no 4_555
C19 H28B 2.9777 no 4_555
C19 H39A 3.5527 no 4_554
C19 H78 3.45(3) no 4_554
C20 H40 3.48(2) no .
C20 H55 3.50(2) no 1_655
C20 H57 3.35(3) no 1_655
C20 H71 3.27(3) no 3_756
C21 H35 3.31(3) no 3_755
C21 H36 3.17(3) no 3_755
C22 H36 3.53(3) no 3_755
C23 H30 3.43(2) no 3_755
C24 H3 2.98(2) no 1_455
C24 H8 3.55(4) no 1_455
C24 H37 3.58(3) no 3_755
C24 H38 3.12(2) no 3_755
C25 H3 3.00(2) no 1_455
C25 H5 3.04(3) no 1_455
C25 H38 3.35(2) no 3_755
C26 H5 3.11(3) no 1_455
C26 H28C 3.5932 no 3_755
C26 H59A 3.3456 no 3_656
C26 H59B 3.3460 no 3_656
C27 H65 3.54(3) no .
C28 H19A 3.0837 no 4_554
C28 H30 3.59(2) no 3_755
C29 H3 3.16(2) no 1_455
C29 H5 3.10(3) no 1_455
C29 H7 3.19(2) no 3_755
C29 H27 3.239(19) no 3_755
C29 H28 3.29(2) no 3_755
C29 H35 3.57(3) no 3_655
C29 H38 3.33(3) no 3_755
C29 H59A 3.0355 no 1_554
C29 H59A 3.2802 no 3_656
C30 H29 3.45(2) no 3_755
C30 H36 3.42(3) no 3_755
C30 H66 3.19(2) no 3_756
C31 H25 3.15(3) no .
C32 H24 3.19(3) no .
C32 H25 3.14(3) no .
C33 H24 3.28(3) no .
C33 H25 3.31(3) no .
C33 H57 3.59(3) no 1_655
C34 H24 3.55(3) no .
C34 H57 3.18(3) no 1_655
C34 H59B 3.2698 no 1_655
C34 H59C 3.4784 no 1_655
C36 H10B 3.2178 no 4_555
C36 H10C 3.4696 no 4_555
C36 H16 3.43(3) no 4_555
C37 H17 3.44(3) no .
C37 H24 3.36(3) no .
C38 H25 3.49(3) no .
C38 H53 3.29(2) no 3_756
C38 H59B 3.5069 no 1_655
C38 H63 3.41(3) no 3_756
C38 H70 3.40(3) no 3_756
C39 H9 3.56(4) no 1_556
C39 H10C 3.3023 no 4_555
C39 H19A 3.4452 no 4_555
C39 H60 3.18(3) no 4_655
C40 H16 3.49(3) no 4_555
C40 H17 3.42(3) no .
C41 H72 3.33(3) no 3_656
C42 H72 3.27(3) no 3_656
C43 H24 3.53(3) no 1_455
C43 H26 3.17(2) no 1_455
C44 H4 3.57(2) no 4_455
C44 H10 3.55(4) no 4_455
C44 H24 3.49(3) no 1_455
C44 H26 3.05(2) no 1_455
C45 H1 3.358(19) no 1_455
C45 H2 3.57(2) no 1_455
C46 H2 3.50(2) no 1_455
C46 H6 2.85(3) no 1_455
C46 H18B 3.3852 no .
C47 H6 2.93(3) no 1_455
C48 H24 3.18(2) no 1_455
C48 H26 3.48(2) no 1_455
C48 H39B 3.5842 no 1_455
C48 H42 3.58(3) no 1_455
C49 H1 3.35(2) no 1_455
C49 H9 3.38(4) no 4_455
C49 H10C 3.4432 no 1_455
C49 H16 3.54(3) no .
C49 H39B 3.4150 no 4_454
C50 H5 3.42(3) no 1_455
C50 H6 2.95(2) no 1_455
C50 H14 3.12(2) no .
C50 H39 3.51(3) no .
C50 H68 3.32(3) no 3_656
C51 H37 3.54(3) no 3_756
C51 H38 3.36(2) no 3_756
C51 H39 3.37(3) no 3_756
C52 H38 2.96(2) no 3_756
C52 H39 3.48(3) no 3_756
C53 H38 3.35(2) no 3_756
C54 H6 3.37(3) no 3_756
C54 H7 3.32(2) no 3_756
C54 H36 3.35(3) no 1_556
C54 H42 3.38(2) no 1_455
C54 H45 3.08(3) no 1_455
C54 H63 3.45(3) no 3_656
C55 H34 3.37(3) no 1_556
C55 H36 2.92(3) no 1_556
C55 H42 2.79(2) no 1_455
C55 H45 3.40(3) no 1_455
C56 H29 3.34(2) no 1_556
C56 H34 3.40(3) no 1_556
C56 H36 3.01(3) no 1_556
C56 H42 3.14(2) no 1_455
C57 H29 3.34(2) no 1_556
C57 H36 3.55(3) no 1_556
C57 H38 3.15(2) no 3_756
C58 H15 3.51(2) no 3_756
C58 H25 3.47(3) no 3_756
C58 H26 3.49(2) no 3_756
C58 H46 3.26(3) no 3_756
C58 H54 3.55(2) no 3_656
C59 H7 3.57(2) no 3_756
C59 H28C 3.4547 no 1_456
C59 H30 2.83(2) no 3_656
C59 H34 3.17(3) no 1_556
C59 H35 3.27(3) no 3_656
C59 H36 3.32(3) no 1_556
C59 H42 2.89(2) no 1_455
C59 H45 3.59(3) no 1_455
C60 H8 3.59(4) no 1_456
C60 H19C 3.1399 no 4_555
C60 H29 3.16(2) no 1_556
H1 C45 3.358(19) no 1_655
H1 C49 3.35(2) no 1_655
H1 H60 3.01(4) no 1_655
H1 H62 3.16(4) no 1_655
H2 C45 3.57(2) no 1_655
H2 C46 3.50(2) no 1_655
H2 H71 3.46(4) no 3_756
H2 H72 3.26(4) no 3_756
H3 C18 3.48(2) no 1_655
H3 C24 2.98(2) no 1_655
H3 C25 3.00(2) no 1_655
H3 C29 3.16(2) no 1_655
H3 H18A 3.3394 no 1_655
H3 H18B 2.8658 no 1_655
H3 H29 2.98(3) no 1_655
H3 H34 2.52(4) no 1_655
H3 H56 3.59(3) no 1_655
H3 H69 3.50(3) no 1_654
H4 C44 3.57(2) no 4_654
H4 H17 3.42(3) no 4_554
H4 H55 2.63(3) no 4_654
H4 H58 3.42(4) no 4_654
H5 C25 3.04(3) no 1_655
H5 C26 3.11(3) no 1_655
H5 C29 3.10(3) no 1_655
H5 C50 3.42(3) no 1_655
H5 H18B 3.5277 no 1_655
H5 H30 3.08(3) no 1_655
H5 H34 2.61(4) no 1_655
H5 H35 3.20(4) no 1_655
H5 H56 3.27(3) no 1_655
H5 H59A 3.0024 no 3_756
H5 H59B 3.5829 no 3_756
H5 H63 3.36(3) no 1_655
H5 H65 2.73(4) no 1_655
H5 H68 3.31(4) no 3_756
H6 C46 2.85(3) no 1_655
H6 C47 2.93(3) no 1_655
H6 C50 2.95(2) no 1_655
H6 C54 3.37(3) no 3_756
H6 H56 2.71(3) no 1_655
H6 H63 2.83(3) no 1_655
H6 H65 2.67(4) no 1_655
H6 H68 2.58(4) no 3_756
H6 H72 3.39(4) no 3_756
H7 C29 3.19(2) no 3_755
H7 C54 3.32(2) no 3_756
H7 C59 3.57(2) no 3_756
H7 H34 3.11(4) no 1_655
H7 H34 3.54(4) no 3_755
H7 H35 3.59(4) no 1_655
H7 H35 2.69(4) no 3_755
H7 H36 2.81(4) no 3_755
H7 H59A 2.8828 no 3_756
H7 H68 2.93(3) no 3_756
H8 C19 3.32(4) no 4_654
H8 C24 3.55(4) no 1_655
H8 C60 3.59(4) no 1_654
H8 H18A 3.3112 no 1_655
H8 H18C 3.5300 no 1_655
H8 H19B 2.7955 no 4_654
H8 H19C 2.9571 no 4_654
H8 H28B 3.3894 no 1_655
H8 H29 2.99(5) no 1_655
H8 H69 2.94(5) no 1_654
H8 H78 2.72(5) no 1_654
H9 C39 3.56(4) no 1_554
H9 C49 3.38(4) no 4_654
H9 H19C 3.5338 no 4_654
H9 H39B 3.2725 no 1_554
H9 H39C 3.0868 no 1_554
H9 H60 3.14(5) no 4_654
H9 H61 2.73(6) no 4_654
H9 H69 2.60(5) no 1_654
H9 H78 2.81(5) no 1_654
H10 C19 3.59(4) no 4_654
H10 C44 3.55(4) no 4_654
H10 H18A 3.2242 no 1_655
H10 H19B 2.8946 no 4_654
H10 H19C 3.4334 no 4_654
H10 H40A 3.5329 no 4_654
H10 H55 3.13(4) no 4_654
H10 H61 3.07(5) no 4_654
H10A H17 3.5622 no 4_554
H10A H19A 3.4545 no 4_554
H10A H19B 3.4189 no 4_554
H10A H43 3.1549 no 4_554
H10B C36 3.2178 no 4_554
H10B H17 2.7373 no 4_554
H10B H39A 3.4003 no 4_554
H10B H39B 3.4275 no 4_554
H10B H43 2.8134 no 4_554
H10C C36 3.4696 no 4_554
H10C C39 3.3023 no 4_554
H10C C49 3.4432 no 1_655
H10C H39A 2.6643 no 4_554
H10C H39B 3.2301 no 4_554
H10C H43 2.7843 no 4_554
H10C H60 2.9033 no 1_655
H10C H62 3.0472 no 1_655
H14 C50 3.12(2) no .
H14 H64 2.96(4) no .
H14 H65 2.45(3) no .
H15 C58 3.51(2) no 3_756
H15 H64 3.20(4) no .
H15 H65 3.53(3) no .
H15 H71 2.61(4) no 3_756
H15 H72 3.59(4) no 3_756
H16 C36 3.43(3) no 4_554
H16 C40 3.49(3) no 4_554
H16 C49 3.54(3) no .
H16 H40A 2.7500 no 4_554
H16 H40B 3.5881 no 4_554
H16 H43 2.67(4) no 4_554
H16 H56 3.59(3) no .
H16 H61 2.85(5) no .
H16 H62 3.54(4) no .
H17 C10 3.56(2) no 4_555
H17 C37 3.44(3) no .
H17 C40 3.42(3) no .
H17 H4 3.42(3) no 4_555
H17 H10A 3.5622 no 4_555
H17 H10B 2.7373 no 4_555
H17 H40A 3.4482 no .
H17 H40C 2.9027 no .
H18A C4 3.4325 no 1_455
H18A C5 3.4492 no 1_455
H18A C9 3.4759 no 1_455
H18A H3 3.3394 no 1_455
H18A H8 3.3112 no 1_455
H18A H10 3.2242 no 1_455
H18A H40A 2.9703 no 4_554
H18A H56 2.8742 no .
H18A H62 3.4065 no .
H18B C4 3.2958 no 1_455
H18B C46 3.3852 no .
H18B H3 2.8658 no 1_455
H18B H5 3.5277 no 1_455
H18B H56 2.4748 no .
H18B H65 2.7868 no .
H18C H8 3.5300 no 1_455
H18C H19B 3.2603 no 4_554
H18C H40A 3.5277 no 4_554
H19A C28 3.0837 no 4_555
H19A C39 3.4452 no 4_554
H19A H10A 3.4545 no 4_555
H19A H28A 2.8962 no 4_555
H19A H28B 2.4928 no 4_555
H19A H28C 3.4462 no 4_555
H19A H39A 2.9597 no 4_554
H19A H39C 3.2531 no 4_554
H19A H43 3.5618 no 4_554
H19B C9 3.2819 no 4_455
H19B H8 2.7955 no 4_455
H19B H10 2.8946 no 4_455
H19B H10A 3.4189 no 4_555
H19B H18C 3.2603 no 4_555
H19B H28A 3.3086 no 4_555
H19B H28B 3.0475 no 4_555
H19B H40A 3.1786 no .
H19B H40C 3.1691 no .
H19C C9 3.5328 no 4_455
H19C C60 3.1399 no 4_554
H19C H8 2.9571 no 4_455
H19C H9 3.5338 no 4_455
H19C H10 3.4334 no 4_455
H19C H28B 2.9119 no 4_555
H19C H43 3.3354 no 4_554
H19C H61 3.4698 no .
H19C H76 3.2589 no 4_554
H19C H77 3.0385 no 4_554
H19C H78 2.5273 no 4_554
H24 C32 3.19(3) no .
H24 C33 3.28(3) no .
H24 C34 3.55(3) no .
H24 C37 3.36(3) no .
H24 C43 3.53(3) no 1_655
H24 C44 3.49(3) no 1_655
H24 C48 3.18(2) no 1_655
H24 H40 3.60(3) no .
H24 H46 3.60(4) no .
H24 H55 3.16(4) no 1_655
H24 H57 2.82(4) no 1_655
H24 H58 2.89(4) no 1_655
H25 C31 3.15(3) no .
H25 C32 3.14(3) no .
H25 C33 3.31(3) no .
H25 C38 3.49(3) no .
H25 C58 3.47(3) no 3_756
H25 H40 2.89(3) no .
H25 H41 2.91(4) no .
H25 H46 2.82(4) no .
H25 H57 3.54(4) no 1_655
H25 H64 3.31(4) no .
H25 H71 2.61(4) no 3_756
H25 H72 3.52(4) no 3_756
H26 C43 3.17(2) no 1_655
H26 C44 3.05(2) no 1_655
H26 C48 3.48(2) no 1_655
H26 C58 3.49(2) no 3_756
H26 H55 3.11(3) no 1_655
H26 H57 3.15(4) no 1_655
H26 H58 3.55(4) no 1_655
H26 H71 2.93(4) no 3_756
H26 H72 3.12(4) no 3_756
H27 C29 3.239(19) no 3_755
H27 H35 2.69(4) no 3_755
H27 H36 3.04(3) no 3_755
H28 C29 3.29(2) no 3_755
H28 H35 3.25(4) no 3_755
H28 H36 2.64(3) no 3_755
H28 H71 3.44(4) no 3_756
H28A C19 3.5061 no 4_554
H28A H19A 2.8962 no 4_554
H28A H19B 3.3086 no 4_554
H28B C19 2.9777 no 4_554
H28B H8 3.3894 no 1_455
H28B H19A 2.4928 no 4_554
H28B H19B 3.0475 no 4_554
H28B H19C 2.9119 no 4_554
H28B H77 2.9164 no 1_554
H28B H78 3.4265 no 1_554
H28C C26 3.5932 no 3_755
H28C C59 3.4547 no 1_654
H28C H19A 3.4462 no 4_554
H28C H30 2.9480 no 3_755
H28C H35 3.5232 no 3_755
H28C H59A 3.5741 no 1_654
H28C H59B 3.4395 no 1_654
H28C H59C 2.8363 no 1_654
H29 C30 3.45(2) no 3_755
H29 C56 3.34(2) no 1_554
H29 C57 3.34(2) no 1_554
H29 C60 3.16(2) no 1_554
H29 H3 2.98(3) no 1_455
H29 H8 2.99(5) no 1_455
H29 H37 3.36(4) no 3_755
H29 H38 2.82(3) no 3_755
H29 H69 3.20(3) no 1_554
H29 H77 2.81(4) no 1_554
H29 H78 3.06(4) no 1_554
H30 C23 3.43(2) no 3_755
H30 C28 3.59(2) no 3_755
H30 C59 2.83(2) no 3_656
H30 H5 3.08(3) no 1_455
H30 H28C 2.9480 no 3_755
H30 H59A 2.5215 no 3_656
H30 H59B 2.4230 no 3_656
H30 H59C 3.1388 no 3_656
H34 C3 3.46(3) no 1_455
H34 C4 3.10(3) no 1_455
H34 C8 3.16(3) no 1_455
H34 C55 3.37(3) no 1_554
H34 C56 3.40(3) no 1_554
H34 C59 3.17(3) no 1_554
H34 H3 2.52(4) no 1_455
H34 H5 2.61(4) no 1_455
H34 H7 3.11(4) no 1_455
H34 H7 3.54(4) no 3_755
H34 H35 3.06(4) no 3_655
H34 H59A 2.5721 no 1_554
H34 H59A 3.3655 no 3_656
H34 H59C 3.2275 no 1_554
H34 H69 3.28(4) no 1_554
H35 C8 3.54(3) no 3_755
H35 C21 3.31(3) no 3_755
H35 C29 3.57(3) no 3_655
H35 C59 3.27(3) no 3_656
H35 H5 3.20(4) no 1_455
H35 H7 3.59(4) no 1_455
H35 H7 2.69(4) no 3_755
H35 H27 2.69(4) no 3_755
H35 H28 3.25(4) no 3_755
H35 H28C 3.5232 no 3_755
H35 H34 3.06(4) no 3_655
H35 H35 3.13(4) no 3_655
H35 H59A 3.1583 no 1_554
H35 H59A 2.4228 no 3_656
H35 H59B 3.5805 no 3_656
H35 H59C 3.4214 no 3_656
H36 C21 3.17(3) no 3_755
H36 C22 3.53(3) no 3_755
H36 C30 3.42(3) no 3_755
H36 C54 3.35(3) no 1_554
H36 C55 2.92(3) no 1_554
H36 C56 3.01(3) no 1_554
H36 C57 3.55(3) no 1_554
H36 C59 3.32(3) no 1_554
H36 H7 2.81(4) no 3_755
H36 H27 3.04(3) no 3_755
H36 H28 2.64(3) no 3_755
H36 H38 2.59(4) no 3_755
H36 H59A 2.8339 no 1_554
H36 H69 3.34(4) no 1_554
H37 C24 3.58(3) no 3_755
H37 C51 3.54(3) no 3_756
H37 H29 3.36(4) no 3_755
H37 H44 3.22(4) no 3_756
H37 H59B 2.9954 no 3_656
H37 H66 2.84(3) no 3_756
H37 H77 3.23(4) no 3_756
H38 C24 3.12(2) no 3_755
H38 C25 3.35(2) no 3_755
H38 C29 3.33(3) no 3_755
H38 C51 3.36(2) no 3_756
H38 C52 2.96(2) no 3_756
H38 C53 3.35(2) no 3_756
H38 C57 3.15(2) no 3_756
H38 H29 2.82(3) no 3_755
H38 H36 2.59(4) no 3_755
H38 H66 3.02(3) no 3_756
H38 H67 3.57(3) no 3_756
H38 H77 3.21(4) no 3_756
H39 C50 3.51(3) no .
H39 C51 3.37(3) no 3_756
H39 C52 3.48(3) no 3_756
H39 H44 3.41(4) no 3_756
H39 H64 3.13(4) no .
H39 H65 3.22(4) no .
H39 H66 3.07(3) no 3_756
H39 H67 3.12(3) no 3_756
H39 H71 3.01(4) no 3_756
H39A C10 3.4556 no 4_555
H39A C15 3.3913 no 4_555
H39A C19 3.5527 no 4_555
H39A H10B 3.4003 no 4_555
H39A H10C 2.6643 no 4_555
H39A H19A 2.9597 no 4_555
H39A H60 2.7477 no 4_655
H39B C48 3.5842 no 1_655
H39B C49 3.4150 no 4_655
H39B H9 3.2725 no 1_556
H39B H10B 3.4275 no 4_555
H39B H10C 3.2301 no 4_555
H39B H58 2.9666 no 1_655
H39B H59 3.4466 no 1_655
H39B H60 2.8259 no 4_655
H39B H61 3.3181 no 4_655
H39B H62 3.4868 no 4_655
H39B H69 3.4156 no 1_655
H39C H9 3.0868 no 1_556
H39C H19A 3.2531 no 4_555
H39C H59C 2.8871 no 1_655
H39C H60 3.5269 no 4_655
H39C H69 3.0729 no 1_655
H40 C17 3.51(2) no .
H40 C20 3.48(2) no .
H40 H24 3.60(3) no .
H40 H25 2.89(3) no .
H40A C14 3.5195 no 4_555
H40A C18 3.5933 no 4_555
H40A H10 3.5329 no 4_455
H40A H16 2.7500 no 4_555
H40A H17 3.4482 no .
H40A H18A 2.9703 no 4_555
H40A H18C 3.5277 no 4_555
H40A H19B 3.1786 no .
H40B H16 3.5881 no 4_555
H40C C15 3.3234 no .
H40C C16 2.9436 no .
H40C C17 3.4617 no .
H40C H17 2.9027 no .
H40C H19B 3.1691 no .
H41 H25 2.91(4) no .
H41 H44 3.52(4) no 3_756
H42 C48 3.58(3) no 1_655
H42 C54 3.38(2) no 1_655
H42 C55 2.79(2) no 1_655
H42 C56 3.14(2) no 1_655
H42 C59 2.89(2) no 1_655
H42 H57 2.91(4) no 1_655
H42 H58 3.55(4) no 1_655
H42 H59 3.58(4) no 1_655
H42 H59B 2.6374 no 1_655
H42 H59C 2.8034 no 1_655
H42 H69 3.34(3) no 1_655
H43 C10 3.09(3) no 4_555
H43 C13 3.53(3) no 4_555
H43 C14 2.90(3) no 4_555
H43 C15 3.36(2) no 4_555
H43 H10A 3.1549 no 4_555
H43 H10B 2.8134 no 4_555
H43 H10C 2.7843 no 4_555
H43 H16 2.67(4) no 4_555
H43 H19A 3.5618 no 4_555
H43 H19C 3.3354 no 4_555
H44 H37 3.22(4) no 3_756
H44 H39 3.41(4) no 3_756
H44 H41 3.52(4) no 3_756
H44 H53 3.19(4) no 3_756
H44 H59B 3.5080 no 1_655
H44 H63 3.00(4) no 3_756
H44 H64 3.29(4) no 3_756
H45 C54 3.08(3) no 1_655
H45 C55 3.40(3) no 1_655
H45 C59 3.59(3) no 1_655
H45 H53 3.05(4) no 3_756
H45 H57 3.42(4) no 1_655
H45 H59B 2.9189 no 1_655
H45 H63 2.96(4) no 3_756
H45 H68 2.89(4) no 1_655
H45 H70 3.18(4) no 3_756
H46 C58 3.26(3) no 3_756
H46 H24 3.60(4) no .
H46 H25 2.82(4) no .
H46 H53 3.02(4) no 3_756
H46 H67 2.96(3) no 3_756
H46 H70 2.71(4) no 3_756
H46 H71 2.80(5) no 3_756
H53 C38 3.29(2) no 3_756
H53 H44 3.19(4) no 3_756
H53 H45 3.05(4) no 3_756
H53 H46 3.02(4) no 3_756
H53 H68 3.54(3) no 3_656
H53 H72 3.25(4) no 3_656
H54 C58 3.55(2) no 3_656
H54 H70 3.19(4) no 3_656
H54 H72 2.98(4) no 3_656
H55 C6 3.56(2) no 4_455
H55 C20 3.50(2) no 1_455
H55 H4 2.63(3) no 4_455
H55 H10 3.13(4) no 4_455
H55 H24 3.16(4) no 1_455
H55 H26 3.11(3) no 1_455
H56 C2 3.55(2) no 1_455
H56 C3 3.07(2) no 1_455
H56 C4 3.42(2) no 1_455
H56 C8 3.16(2) no 1_455
H56 C13 3.11(2) no .
H56 C14 3.51(2) no .
H56 C18 2.93(2) no .
H56 H3 3.59(3) no 1_455
H56 H5 3.27(3) no 1_455
H56 H6 2.71(3) no 1_455
H56 H16 3.59(3) no .
H56 H18A 2.8742 no .
H56 H18B 2.4748 no .
H57 C20 3.35(3) no 1_455
H57 C33 3.59(3) no 1_455
H57 C34 3.18(3) no 1_455
H57 H24 2.82(4) no 1_455
H57 H25 3.54(4) no 1_455
H57 H26 3.15(4) no 1_455
H57 H42 2.91(4) no 1_455
H57 H45 3.42(4) no 1_455
H57 H72 3.56(4) no 3_656
H58 H4 3.42(4) no 4_455
H58 H24 2.89(4) no 1_455
H58 H26 3.55(4) no 1_455
H58 H39B 2.9666 no 1_455
H58 H42 3.55(4) no 1_455
H59 H39B 3.4466 no 1_455
H59 H42 3.58(4) no 1_455
H59A C8 3.3648 no 3_756
H59A C26 3.3456 no 3_656
H59A C29 3.0355 no 1_556
H59A C29 3.2802 no 3_656
H59A H5 3.0024 no 3_756
H59A H7 2.8828 no 3_756
H59A H28C 3.5741 no 1_456
H59A H30 2.5215 no 3_656
H59A H34 2.5721 no 1_556
H59A H34 3.3655 no 3_656
H59A H35 3.1583 no 1_556
H59A H35 2.4228 no 3_656
H59A H36 2.8339 no 1_556
H59B C26 3.3460 no 3_656
H59B C34 3.2698 no 1_455
H59B C38 3.5069 no 1_455
H59B H5 3.5829 no 3_756
H59B H28C 3.4395 no 1_456
H59B H30 2.4230 no 3_656
H59B H35 3.5805 no 3_656
H59B H37 2.9954 no 3_656
H59B H42 2.6374 no 1_455
H59B H44 3.5080 no 1_455
H59B H45 2.9189 no 1_455
H59B H63 3.4277 no 3_656
H59C C34 3.4784 no 1_455
H59C H28C 2.8363 no 1_456
H59C H30 3.1388 no 3_656
H59C H34 3.2275 no 1_556
H59C H35 3.4214 no 3_656
H59C H39C 2.8871 no 1_455
H59C H42 2.8034 no 1_455
H60 C39 3.18(3) no 4_454
H60 H1 3.01(4) no 1_455
H60 H9 3.14(5) no 4_455
H60 H10C 2.9033 no 1_455
H60 H39A 2.7477 no 4_454
H60 H39B 2.8259 no 4_454
H60 H39C 3.5269 no 4_454
H61 C9 3.33(4) no 4_455
H61 C14 3.38(4) no .
H61 H9 2.73(6) no 4_455
H61 H10 3.07(5) no 4_455
H61 H16 2.85(5) no .
H61 H19C 3.4698 no .
H61 H39B 3.3181 no 4_454
H62 C1 3.53(3) no 1_455
H62 C2 2.99(3) no 1_455
H62 C3 3.43(3) no 1_455
H62 C6 3.26(3) no 1_455
H62 C7 2.90(3) no 1_455
H62 C10 3.43(3) no 1_455
H62 H1 3.16(4) no 1_455
H62 H10C 3.0472 no 1_455
H62 H16 3.54(4) no .
H62 H18A 3.4065 no .
H62 H39B 3.4868 no 4_454
H63 C8 3.54(2) no 1_455
H63 C38 3.41(3) no 3_756
H63 C54 3.45(3) no 3_656
H63 H5 3.36(3) no 1_455
H63 H6 2.83(3) no 1_455
H63 H44 3.00(4) no 3_756
H63 H45 2.96(4) no 3_756
H63 H59B 3.4277 no 3_656
H63 H68 2.48(4) no 3_656
H63 H72 3.43(4) no 3_656
H64 C11 3.38(3) no .
H64 C12 3.60(3) no .
H64 H14 2.96(4) no .
H64 H15 3.20(4) no .
H64 H25 3.31(4) no .
H64 H39 3.13(4) no .
H64 H44 3.29(4) no 3_756
H65 C8 3.13(3) no 1_455
H65 C11 3.26(3) no .
H65 C12 3.58(3) no .
H65 C27 3.54(3) no .
H65 H5 2.73(4) no 1_455
H65 H6 2.67(4) no 1_455
H65 H14 2.45(3) no .
H65 H15 3.53(3) no .
H65 H18B 2.7868 no .
H65 H39 3.22(4) no .
H65 H68 3.58(4) no 3_656
H66 C30 3.19(2) no 3_756
H66 H37 2.84(3) no 3_756
H66 H38 3.02(3) no 3_756
H66 H39 3.07(3) no 3_756
H67 H38 3.57(3) no 3_756
H67 H39 3.12(3) no 3_756
H67 H46 2.96(3) no 3_756
H68 C8 3.12(3) no 3_756
H68 C50 3.32(3) no 3_656
H68 H5 3.31(4) no 3_756
H68 H6 2.58(4) no 3_756
H68 H7 2.93(3) no 3_756
H68 H45 2.89(4) no 1_455
H68 H53 3.54(3) no 3_656
H68 H63 2.48(4) no 3_656
H68 H65 3.58(4) no 3_656
H69 C5 3.57(3) no 1_456
H69 C9 3.16(3) no 1_456
H69 H3 3.50(3) no 1_456
H69 H8 2.94(5) no 1_456
H69 H9 2.60(5) no 1_456
H69 H29 3.20(3) no 1_556
H69 H34 3.28(4) no 1_556
H69 H36 3.34(4) no 1_556
H69 H39B 3.4156 no 1_455
H69 H39C 3.0729 no 1_455
H69 H42 3.34(3) no 1_455
H70 C38 3.40(3) no 3_756
H70 H45 3.18(4) no 3_756
H70 H46 2.71(4) no 3_756
H70 H54 3.19(4) no 3_656
H70 H70 3.04(4) no 3_656
H71 C20 3.27(3) no 3_756
H71 H2 3.46(4) no 3_756
H71 H15 2.61(4) no 3_756
H71 H25 2.61(4) no 3_756
H71 H26 2.93(4) no 3_756
H71 H28 3.44(4) no 3_756
H71 H39 3.01(4) no 3_756
H71 H46 2.80(5) no 3_756
H72 C41 3.33(3) no 3_656
H72 C42 3.27(3) no 3_656
H72 H2 3.26(4) no 3_756
H72 H6 3.39(4) no 3_756
H72 H15 3.59(4) no 3_756
H72 H25 3.52(4) no 3_756
H72 H26 3.12(4) no 3_756
H72 H53 3.25(4) no 3_656
H72 H54 2.98(4) no 3_656
H72 H57 3.56(4) no 3_656
H72 H63 3.43(4) no 3_656
H76 H19C 3.2589 no 4_555
H77 H19C 3.0385 no 4_555
H77 H28B 2.9164 no 1_556
H77 H29 2.81(4) no 1_556
H77 H37 3.23(4) no 3_756
H77 H38 3.21(4) no 3_756
H78 C9 3.29(3) no 1_456
H78 C19 3.45(3) no 4_555
H78 H8 2.72(5) no 1_456
H78 H9 2.81(5) no 1_456
H78 H19C 2.5273 no 4_555
H78 H28B 3.4265 no 1_556
H78 H29 3.06(4) no 1_556

loop_
_geom_torsion_atom_site_label_1
_geom_torsion_atom_site_label_2
_geom_torsion_atom_site_label_3
_geom_torsion_atom_site_label_4
_geom_torsion
_geom_torsion_publ_flag
C1 N1 C11 C12 68.01(19) no
C11 N1 C1 C2 -168.98(14) no
C1 N1 C21 C22 -173.18(14) no
C21 N1 C1 C2 70.39(19) no
C11 N1 C21 C22 65.83(18) no
C21 N1 C11 C12 -171.22(13) no
C31 N2 C41 C42 -67.54(19) no
C41 N2 C31 C32 167.56(14) no
C31 N2 C51 C52 166.00(14) no
C51 N2 C31 C32 -69.78(19) no
C41 N2 C51 C52 -71.01(19) no
C51 N2 C41 C42 169.45(15) no
N1 C1 C2 C3 -109.08(18) no
N1 C1 C2 C7 74.8(2) no
C1 C2 C3 C4 -174.74(15) no
C1 C2 C3 C8 4.2(3) no
C1 C2 C7 C6 175.70(15) no
C1 C2 C7 C10 -2.7(3) no
C3 C2 C7 C6 -0.5(3) no
C3 C2 C7 C10 -178.90(15) no
C7 C2 C3 C4 1.4(3) no
C7 C2 C3 C8 -179.63(15) no
C2 C3 C4 C5 -0.5(3) no
C8 C3 C4 C5 -179.53(17) no
C3 C4 C5 C6 -1.2(3) no
C3 C4 C5 C9 178.35(17) no
C4 C5 C6 C7 2.2(3) no
C9 C5 C6 C7 -177.4(2) no
C5 C6 C7 C2 -1.3(3) no
C5 C6 C7 C10 177.11(17) no
N1 C11 C12 C13 70.9(2) no
N1 C11 C12 C17 -109.34(19) no
C11 C12 C13 C14 -178.54(16) no
C11 C12 C13 C18 2.7(3) no
C11 C12 C17 C16 177.69(16) no
C11 C12 C17 C20 -3.1(3) no
C13 C12 C17 C16 -2.6(3) no
C13 C12 C17 C20 176.67(17) no
C17 C12 C13 C14 1.7(3) no
C17 C12 C13 C18 -177.05(17) no
C12 C13 C14 C15 0.5(3) no
C18 C13 C14 C15 179.28(19) no
C13 C14 C15 C16 -1.8(4) no
C13 C14 C15 C19 178.2(2) no
C14 C15 C16 C17 0.9(4) no
C19 C15 C16 C17 -179.1(2) no
C15 C16 C17 C12 1.3(4) no
C15 C16 C17 C20 -178.0(2) no
N1 C21 C22 C23 74.3(2) no
N1 C21 C22 C27 -106.71(18) no
C21 C22 C23 C24 -178.59(15) no
C21 C22 C23 C28 3.9(3) no
C21 C22 C27 C26 179.96(15) no
C21 C22 C27 C30 -1.8(3) no
C23 C22 C27 C26 -1.1(3) no
C23 C22 C27 C30 177.13(16) no
C27 C22 C23 C24 2.4(3) no
C27 C22 C23 C28 -175.09(15) no
C22 C23 C24 C25 -1.7(3) no
C28 C23 C24 C25 175.89(17) no
C23 C24 C25 C26 -0.5(3) no
C23 C24 C25 C29 -178.55(17) no
C24 C25 C26 C27 1.9(3) no
C29 C25 C26 C27 179.97(18) no
C25 C26 C27 C22 -1.1(3) no
C25 C26 C27 C30 -179.39(16) no
N2 C31 C32 C33 108.81(19) no
N2 C31 C32 C37 -73.3(2) no
C31 C32 C33 C34 179.76(17) no
C31 C32 C33 C38 1.0(3) no
C31 C32 C37 C36 179.05(17) no
C31 C32 C37 C40 -2.0(3) no
C33 C32 C37 C36 -3.0(3) no
C33 C32 C37 C40 175.90(17) no
C37 C32 C33 C34 1.9(3) no
C37 C32 C33 C38 -176.88(17) no
C32 C33 C34 C35 0.8(3) no
C38 C33 C34 C35 179.6(2) no
C33 C34 C35 C36 -2.3(4) no
C33 C34 C35 C39 178.36(19) no
C34 C35 C36 C37 1.1(4) no
C39 C35 C36 C37 -179.6(2) no
C35 C36 C37 C32 1.5(3) no
C35 C36 C37 C40 -177.4(2) no
N2 C41 C42 C43 -75.6(2) no
N2 C41 C42 C47 102.93(19) no
C41 C42 C43 C44 176.37(15) no
C41 C42 C43 C48 -4.3(3) no
C41 C42 C47 C46 -176.32(16) no
C41 C42 C47 C50 2.9(3) no
C43 C42 C47 C46 2.2(3) no
C43 C42 C47 C50 -178.63(16) no
C47 C42 C43 C44 -2.2(3) no
C47 C42 C43 C48 177.20(16) no
C42 C43 C44 C45 0.4(3) no
C48 C43 C44 C45 -179.01(19) no
C43 C44 C45 C46 1.4(3) no
C43 C44 C45 C49 -178.24(17) no
C44 C45 C46 C47 -1.3(3) no
C49 C45 C46 C47 178.3(2) no
C45 C46 C47 C42 -0.4(3) no
C45 C46 C47 C50 -179.63(18) no
N2 C51 C52 C53 108.4(2) no
N2 C51 C52 C57 -72.7(2) no
C51 C52 C53 C54 179.95(17) no
C51 C52 C53 C58 1.5(3) no
C51 C52 C57 C56 179.73(16) no
C51 C52 C57 C60 -2.3(3) no
C53 C52 C57 C56 -1.3(3) no
C53 C52 C57 C60 176.71(17) no
C57 C52 C53 C54 1.0(3) no
C57 C52 C53 C58 -177.48(17) no
C52 C53 C54 C55 0.3(4) no
C58 C53 C54 C55 178.9(2) no
C53 C54 C55 C56 -1.3(4) no
C53 C54 C55 C59 -178.9(2) no
C54 C55 C56 C57 1.0(4) no
C59 C55 C56 C57 178.7(2) no
C55 C56 C57 C52 0.3(3) no
C55 C56 C57 C60 -177.8(2) no
